data_4320146
loop_
_publ_author_name
'Marty W. DeGroot'
'Michael W. Cockburn'
'Mark S. Workentin'
'John F. Corrigan'

_publ_section_title
;
 Trialkylphosphine-Stabilized Copper-Phenyltellurolate Complexes: From
 Small Molecules to Nanoclusters via Condensation Reactions
;
_journal_name_full 'Inorganic Chemistry'
_journal_page_first 4678
_journal_page_last 4685
_journal_paper_doi 10.1021/ic001260k
_journal_volume 40
_journal_year 2001
_chemical_formula_sum 'C132 H200 Cu29 P9 Te21'
_chemical_formula_weight 6587.91
_chemical_name_systematic
; 
 ? 
;
_space_group_IT_number 4
_symmetry_cell_setting monoclinic
_symmetry_space_group_name_Hall 'P 2yb'
_symmetry_space_group_name_H-M 'P 1 21 1'
_atom_sites_solution_hydrogens geom
_atom_sites_solution_primary direct
_atom_sites_solution_secondary difmap
_audit_creation_method SHELXL-97
_cell_angle_alpha 90.00
_cell_angle_beta 100.28(2)
_cell_angle_gamma 90.00
_cell_formula_units_Z 2
_cell_length_a 19.830(3)
_cell_length_b 18.193(2)
_cell_length_c 30.101(4)
_cell_measurement_reflns_used 2000
_cell_measurement_temperature 200(2)
_cell_measurement_theta_max 24.12
_cell_measurement_theta_min 1.75
_cell_volume 10685(3)
_computing_cell_refinement 'STOE IPDS CELL SOFTWARE'
_computing_data_collection 'STOE IPDS COLLECT SOFTWARE'
_computing_data_reduction 'STOE IPDS INTEGRATE SOFTWARE'
_computing_structure_refinement 'SHELXL-97 (Sheldrick, 1997)'
_computing_structure_solution 'SHELXS-97 (Sheldrick, 1990)'
_diffrn_ambient_temperature 200(2)
_diffrn_measured_fraction_theta_full 0.990
_diffrn_measured_fraction_theta_max 0.990
_diffrn_measurement_device_type 'STOE IPDS'
_diffrn_measurement_method 'Phi frames'
_diffrn_radiation_monochromator graphite
_diffrn_radiation_source 'fine-focus sealed tube'
_diffrn_radiation_type MoK\a
_diffrn_radiation_wavelength 0.71073
_diffrn_reflns_av_R_equivalents 0.1728
_diffrn_reflns_av_sigmaI/netI 0.1080
_diffrn_reflns_limit_h_max 22
_diffrn_reflns_limit_h_min -22
_diffrn_reflns_limit_k_max 20
_diffrn_reflns_limit_k_min -20
_diffrn_reflns_limit_l_max 34
_diffrn_reflns_limit_l_min -34
_diffrn_reflns_number 62513
_diffrn_reflns_theta_full 24.12
_diffrn_reflns_theta_max 24.12
_diffrn_reflns_theta_min 1.75
_exptl_absorpt_coefficient_mu 5.726
_exptl_absorpt_correction_type integration
_exptl_crystal_colour orange
_exptl_crystal_density_diffrn 2.048
_exptl_crystal_density_method 'not measured'
_exptl_crystal_description 'needle fragment'
_exptl_crystal_F_000 6120
_exptl_crystal_size_max 0.75mm
_exptl_crystal_size_mid 0.17mm
_exptl_crystal_size_min 0.17mm
_refine_diff_density_max 3.286
_refine_diff_density_min -3.233
_refine_diff_density_rms 0.352
_refine_ls_abs_structure_details 'Flack H D (1983), Acta Cryst. A39, 876-881'
_refine_ls_abs_structure_Flack 0.08(5)
_refine_ls_extinction_method none
_refine_ls_goodness_of_fit_ref 1.112
_refine_ls_hydrogen_treatment mixed
_refine_ls_matrix_type full
_refine_ls_number_parameters 916
_refine_ls_number_reflns 17447
_refine_ls_number_restraints 813
_refine_ls_restrained_S_all 1.088
_refine_ls_R_factor_all 0.0930
_refine_ls_R_factor_gt 0.0836
_refine_ls_shift/su_max 0.005
_refine_ls_shift/su_mean 0.000
_refine_ls_structure_factor_coef Fsqd
_refine_ls_weighting_details 'calc w=1/[\s^2^(Fo^2^)+(0.1310P)^2^+80.3371P] where P=(Fo^2^+2Fc^2^)/3'
_refine_ls_weighting_scheme calc
_refine_ls_wR_factor_gt 0.2237
_refine_ls_wR_factor_ref 0.2310
_reflns_number_gt 15150
_reflns_number_total 17447
_reflns_threshold_expression >2sigma(I)
_cod_data_source_file ic001260k_5.cif
_cod_data_source_block john98
_cod_original_cell_volume 10685(2)
_cod_database_code 4320146

loop_
_symmetry_equiv_pos_as_xyz
'x, y, z'
'-x, y+1/2, -z'

loop_
_atom_site_label
_atom_site_type_symbol
_atom_site_fract_x
_atom_site_fract_y
_atom_site_fract_z
_atom_site_U_iso_or_equiv
_atom_site_adp_type
_atom_site_occupancy
_atom_site_symmetry_multiplicity
_atom_site_calc_flag
_atom_site_refinement_flags
_atom_site_disorder_assembly
_atom_site_disorder_group
Te1 Te 0.00410(11) 0.31756(13) 0.89892(7) 0.0506(5) Uani 1 1 d . . .
Te2 Te -0.18041(11) 0.19807(13) 0.95523(6) 0.0487(5) Uani 1 1 d . . .
Te3 Te -0.04797(10) 0.51045(12) 0.83368(7) 0.0456(5) Uani 1 1 d . . .
Te4 Te -0.26329(10) 0.56997(11) 0.85856(7) 0.0429(4) Uani 1 1 d . . .
Te5 Te -0.33440(12) 0.39263(12) 0.92783(6) 0.0479(5) Uani 1 1 d . . .
Te6 Te -0.24481(12) -0.00079(12) 0.89889(6) 0.0485(5) Uani 1 1 d . . .
Te7 Te -0.09239(10) -0.06527(11) 0.80315(7) 0.0439(5) Uani 1 1 d . . .
Te8 Te 0.04567(10) 0.11966(13) 0.80899(8) 0.0540(6) Uani 1 1 d . . .
Te9 Te -0.41471(11) 0.38405(12) 0.63686(7) 0.0483(5) Uani 1 1 d . . .
Te10 Te -0.45681(9) 0.18824(11) 0.70377(7) 0.0403(4) Uani 1 1 d . . .
Te11 Te -0.32846(11) 0.12301(13) 0.61086(6) 0.0486(5) Uani 1 1 d . . .
Te12 Te -0.20996(11) 0.31650(12) 0.62412(6) 0.0468(5) Uani 1 1 d . . .
Te13 Te -0.18666(9) 0.36832(11) 0.85886(6) 0.0356(4) Uani 1 1 d . . .
Te14 Te -0.13302(9) 0.14031(11) 0.84222(6) 0.0373(4) Uani 1 1 d . . .
Te15 Te -0.05208(9) 0.31009(11) 0.74672(6) 0.0393(4) Uani 1 1 d . . .
Te16 Te -0.36817(9) 0.19668(11) 0.84705(6) 0.0386(4) Uani 1 1 d . . .
Te17 Te -0.23109(10) 0.48871(10) 0.72693(6) 0.0374(4) Uani 1 1 d . . .
Te18 Te -0.42423(9) 0.41182(11) 0.78209(6) 0.0393(4) Uani 1 1 d . . .
Te19 Te -0.29536(9) 0.02106(10) 0.75031(6) 0.0358(4) Uani 1 1 d . . .
Te20 Te -0.11303(10) 0.09704(11) 0.68473(6) 0.0410(4) Uani 1 1 d . . .
Te21 Te -0.28044(9) 0.25476(10) 0.72118(5) 0.0311(4) Uani 1 1 d . . .
Cu1 Cu -0.1184(3) 0.2548(3) 0.89300(14) 0.0652(12) Uani 1 1 d . . .
Cu2 Cu 0.01712(18) 0.3872(2) 0.82219(15) 0.0495(9) Uani 1 1 d . . .
Cu3 Cu -0.2779(2) 0.2691(2) 0.90621(12) 0.0485(9) Uani 1 1 d . . .
Cu4 Cu -0.0154(2) 0.2416(2) 0.82641(14) 0.0501(9) Uani 1 1 d . . .
Cu5 Cu -0.2959(2) 0.1240(2) 0.92321(13) 0.0511(10) Uani 1 1 d . . .
Cu6 Cu -0.18045(18) 0.5056(2) 0.81499(13) 0.0480(9) Uani 1 1 d . . .
Cu7 Cu -0.37239(19) 0.4882(2) 0.86178(13) 0.0443(8) Uani 1 1 d . . .
Cu8 Cu -0.11468(18) 0.4055(2) 0.78662(14) 0.0472(9) Uani 1 1 d . . .
Cu9 Cu -0.32646(18) 0.3567(2) 0.84320(11) 0.0397(8) Uani 1 1 d . . .
Cu10 Cu -0.14566(18) 0.2674(2) 0.79319(14) 0.0445(9) Uani 1 1 d . . .
Cu11 Cu -0.25523(19) 0.2437(2) 0.82342(13) 0.0442(9) Uani 1 1 d . . .
Cu12 Cu -0.07972(17) 0.1552(2) 0.76604(12) 0.0377(8) Uani 1 1 d . . .
Cu13 Cu -0.2713(2) 0.1049(2) 0.83990(12) 0.0462(9) Uani 1 1 d . . .
Cu14 Cu -0.02618(19) 0.0220(2) 0.75463(14) 0.0498(9) Uani 1 1 d . A .
Cu15 Cu -0.1981(2) -0.0015(2) 0.82327(12) 0.0478(9) Uani 1 1 d . . .
Cu16 Cu -0.30783(17) 0.47686(19) 0.79296(12) 0.0376(8) Uani 1 1 d . . .
Cu17 Cu -0.24418(16) 0.36286(19) 0.77619(10) 0.0325(7) Uani 1 1 d . . .
Cu18 Cu -0.21891(16) 0.14843(19) 0.76855(10) 0.0334(7) Uani 1 1 d . . .
Cu19 Cu -0.15895(18) 0.03444(19) 0.74957(12) 0.0399(8) Uani 1 1 d . . .
Cu20 Cu -0.1814(2) 0.3629(2) 0.70772(12) 0.0429(8) Uani 1 1 d . . .
Cu21 Cu -0.3811(2) 0.2802(2) 0.77090(12) 0.0454(9) Uani 1 1 d . . .
Cu22 Cu -0.15565(19) 0.2266(2) 0.69930(13) 0.0446(9) Uani 1 1 d . . .
Cu23 Cu -0.35114(17) 0.1454(2) 0.76345(12) 0.0409(8) Uani 1 1 d . . .
Cu24 Cu -0.34706(18) 0.4032(2) 0.71798(11) 0.0440(9) Uani 1 1 d . . .
Cu25 Cu -0.24664(18) 0.1010(2) 0.68710(11) 0.0430(8) Uani 1 1 d . . .
Cu26 Cu -0.2862(2) 0.4321(2) 0.64453(12) 0.0512(10) Uani 1 1 d . . .
Cu27 Cu -0.47261(19) 0.3346(2) 0.70272(14) 0.0487(9) Uani 1 1 d . . .
Cu28 Cu -0.2009(2) 0.1700(2) 0.61701(12) 0.0525(10) Uani 1 1 d . . .
Cu29 Cu -0.3851(2) 0.0725(2) 0.67780(12) 0.0475(9) Uani 1 1 d . . .
P1 P 0.1249(4) 0.4052(6) 0.8083(4) 0.061(2) Uani 1 1 d D . .
P2 P -0.3684(7) 0.1137(9) 0.9721(4) 0.086(4) Uani 1 1 d D . .
P3 P -0.4602(6) 0.5585(7) 0.8727(4) 0.073(3) Uani 1 1 d D . .
P4 P 0.0395(6) -0.0478(7) 0.7176(5) 0.081(3) Uani 1 1 d D . .
P5 P -0.2840(6) 0.5279(5) 0.5968(3) 0.062(2) Uani 1 1 d D . .
P6 P -0.5835(4) 0.3648(7) 0.6991(4) 0.074(3) Uani 1 1 d D . .
P7 P -0.1490(6) 0.1370(7) 0.5590(3) 0.074(3) Uani 1 1 d D . .
P8 P -0.4523(5) -0.0237(5) 0.6552(4) 0.062(2) Uani 1 1 d D . .
C1 C 0.0995(12) 0.2836(17) 0.9382(9) 0.065(9) Uiso 1 1 d G . .
C2 C 0.1217(16) 0.3168(17) 0.9798(10) 0.085(13) Uiso 1 1 d G . .
C3 C 0.1842(18) 0.297(2) 1.0058(9) 0.13(2) Uiso 1 1 d G . .
C4 C 0.2244(14) 0.243(2) 0.9902(11) 0.111(18) Uiso 1 1 d G . .
C5 C 0.2022(14) 0.2102(17) 0.9485(11) 0.086(13) Uiso 1 1 d G . .
C6 C 0.1398(15) 0.2303(17) 0.9226(8) 0.077(11) Uiso 1 1 d G . .
C7 C -0.1713(14) 0.2555(15) 1.0190(7) 0.061(9) Uiso 1 1 d G . .
C8 C -0.1787(15) 0.3314(15) 1.0204(8) 0.073(11) Uiso 1 1 d G . .
C9 C -0.1672(18) 0.3679(13) 1.0617(11) 0.089(13) Uiso 1 1 d G . .
C10 C -0.1482(18) 0.3285(19) 1.1015(8) 0.15(3) Uiso 1 1 d G . .
C11 C -0.1408(17) 0.2526(19) 1.1001(7) 0.082(12) Uiso 1 1 d G . .
C12 C -0.1523(16) 0.2161(13) 1.0589(10) 0.090(14) Uiso 1 1 d G . .
C13 C -0.0127(14) 0.5797(15) 0.7860(8) 0.066(10) Uiso 1 1 d G . .
C14 C -0.0187(15) 0.5599(15) 0.7409(9) 0.071(10) Uiso 1 1 d G . .
C15 C 0.0101(17) 0.6039(19) 0.7114(7) 0.106(17) Uiso 1 1 d G . .
C16 C 0.0448(17) 0.6678(17) 0.7271(10) 0.079(12) Uiso 1 1 d G . .
C17 C 0.0507(17) 0.6877(15) 0.7722(11) 0.113(18) Uiso 1 1 d G . .
C18 C 0.0220(17) 0.6437(17) 0.8017(8) 0.083(12) Uiso 1 1 d G . .
C19 C -0.2941(13) 0.6681(12) 0.8221(8) 0.050(8) Uiso 1 1 d G . .
C20 C -0.3281(16) 0.6639(17) 0.7776(9) 0.090(14) Uiso 1 1 d G . .
C21 C -0.3420(19) 0.728(2) 0.7521(8) 0.16(3) Uiso 1 1 d G . .
C22 C -0.322(2) 0.7955(18) 0.7712(12) 0.13(2) Uiso 1 1 d G . .
C23 C -0.2880(18) 0.7997(12) 0.8157(12) 0.098(15) Uiso 1 1 d G . .
C24 C -0.2740(13) 0.7360(14) 0.8411(8) 0.060(9) Uiso 1 1 d G . .
C25 C -0.4359(11) 0.3653(18) 0.9360(9) 0.075(11) Uiso 1 1 d G . .
C26 C -0.4540(14) 0.3836(17) 0.9771(8) 0.070(10) Uiso 1 1 d G . .
C27 C -0.5188(16) 0.366(2) 0.9855(9) 0.095(14) Uiso 1 1 d G . .
C28 C -0.5655(13) 0.330(2) 0.9527(12) 0.14(2) Uiso 1 1 d G . .
C29 C -0.5475(13) 0.312(2) 0.9116(10) 0.093(14) Uiso 1 1 d G . .
C30 C -0.4827(14) 0.3295(17) 0.9032(7) 0.061(9) Uiso 1 1 d G . .
C31 C -0.3388(12) -0.0620(15) 0.8890(10) 0.074(11) Uiso 1 1 d G . .
C32 C -0.3449(13) -0.1226(16) 0.9161(9) 0.069(10) Uiso 1 1 d G . .
C33 C -0.4059(17) -0.1622(16) 0.9101(11) 0.089(13) Uiso 1 1 d G . .
C34 C -0.4607(13) -0.141(2) 0.8771(13) 0.13(2) Uiso 1 1 d G . .
C35 C -0.4546(13) -0.081(2) 0.8500(11) 0.113(18) Uiso 1 1 d G . .
C36 C -0.3936(16) -0.0410(16) 0.8559(9) 0.072(11) Uiso 1 1 d G . .
C37 C -0.1341(11) -0.1551(11) 0.7615(7) 0.049(7) Uiso 1 1 d G . .
C38 C -0.1804(13) -0.1446(12) 0.7216(8) 0.059(9) Uiso 1 1 d G . .
C39 C -0.2090(13) -0.2049(16) 0.6968(7) 0.111(18) Uiso 1 1 d G . .
C40 C -0.1913(15) -0.2757(13) 0.7119(9) 0.092(14) Uiso 1 1 d G . .
C41 C -0.1449(14) -0.2862(10) 0.7518(9) 0.070(10) Uiso 1 1 d G . .
C42 C -0.1163(11) -0.2259(13) 0.7767(7) 0.059(9) Uiso 1 1 d G . .
C43 C 0.1124(11) 0.1572(15) 0.7649(8) 0.049(7) Uiso 1 1 d G . .
C44 C 0.1825(12) 0.1611(17) 0.7810(7) 0.078(12) Uiso 1 1 d G . .
C45 C 0.2264(9) 0.1850(19) 0.7528(9) 0.083(12) Uiso 1 1 d G . .
C46 C 0.2003(14) 0.2049(19) 0.7085(9) 0.078(11) Uiso 1 1 d G . .
C47 C 0.1301(15) 0.201(2) 0.6924(7) 0.103(16) Uiso 1 1 d G . .
C48 C 0.0862(10) 0.1772(19) 0.7206(9) 0.090(14) Uiso 1 1 d G . .
C49 C -0.4663(13) 0.4895(12) 0.6304(9) 0.061(9) Uiso 1 1 d G . .
C50 C -0.4557(13) 0.5408(15) 0.6652(7) 0.064(9) Uiso 1 1 d G . .
C51 C -0.4923(16) 0.6063(14) 0.6610(10) 0.069(10) Uiso 1 1 d G . .
C52 C -0.5396(17) 0.6206(16) 0.6219(12) 0.14(2) Uiso 1 1 d G . .
C53 C -0.5501(17) 0.569(2) 0.5871(10) 0.15(3) Uiso 1 1 d G . .
C54 C -0.5135(15) 0.5038(17) 0.5914(8) 0.070(10) Uiso 1 1 d G . .
C55 C -0.5407(10) 0.1318(14) 0.7255(7) 0.051(8) Uiso 1 1 d G . .
C56 C -0.5347(11) 0.1064(17) 0.7696(7) 0.060(9) Uiso 1 1 d G . .
C57 C -0.5894(15) 0.0702(19) 0.7832(7) 0.101(16) Uiso 1 1 d G . .
C58 C -0.6500(13) 0.0595(19) 0.7527(10) 0.093(14) Uiso 1 1 d G . .
C59 C -0.6560(10) 0.0849(18) 0.7086(9) 0.087(13) Uiso 1 1 d G . .
C60 C -0.6014(12) 0.1211(16) 0.6950(6) 0.060(9) Uiso 1 1 d G . .
C61 C -0.3118(13) 0.0213(12) 0.5790(8) 0.059(9) Uiso 1 1 d G . .
C62 C -0.3517(13) 0.0062(15) 0.5372(8) 0.075(11) Uiso 1 1 d G . .
C63 C -0.3447(16) -0.0606(18) 0.5160(8) 0.095(15) Uiso 1 1 d G . .
C64 C -0.2977(17) -0.1123(14) 0.5367(11) 0.102(16) Uiso 1 1 d G . .
C65 C -0.2578(15) -0.0972(14) 0.5785(10) 0.092(14) Uiso 1 1 d G . .
C66 C -0.2648(13) -0.0304(16) 0.5997(7) 0.065(10) Uiso 1 1 d G . .
C67 C -0.1329(14) 0.3675(18) 0.5921(9) 0.079(12) Uiso 1 1 d G . .
C68 C -0.0741(16) 0.395(2) 0.6191(8) 0.076(11) Uiso 1 1 d G . .
C69 C -0.0232(15) 0.427(2) 0.5993(13) 0.12(2) Uiso 1 1 d G . .
C70 C -0.0312(18) 0.432(3) 0.5525(14) 0.15(3) Uiso 1 1 d G . .
C71 C -0.090(2) 0.405(2) 0.5256(9) 0.12(2) Uiso 1 1 d G . .
C72 C -0.1408(15) 0.3722(19) 0.5454(9) 0.070(10) Uiso 1 1 d G . .
C73 C 0.1887(18) 0.346(2) 0.8463(13) 0.079(12) Uiso 1 1 d D . .
C74 C 0.262(3) 0.331(5) 0.837(3) 0.15(3) Uiso 1 1 d D . .
C75 C 0.141(2) 0.370(3) 0.7523(9) 0.093(14) Uiso 1 1 d D . .
C76 C 0.102(3) 0.421(3) 0.7148(17) 0.100(15) Uiso 1 1 d D . .
C77 C 0.165(2) 0.4991(16) 0.8125(14) 0.094(14) Uiso 1 1 d D . .
C78 C 0.164(3) 0.526(3) 0.8615(14) 0.091(14) Uiso 1 1 d D . .
C79 C -0.379(3) 0.035(4) 1.011(3) 0.19(4) Uiso 1 1 d D . .
C80 C -0.302(3) 0.018(4) 1.024(2) 0.12(2) Uiso 1 1 d D . .
C81 C -0.459(2) 0.133(5) 0.944(3) 0.21(4) Uiso 1 1 d D . .
C82 C -0.477(4) 0.068(5) 0.910(3) 0.15(3) Uiso 1 1 d D . .
C83 C -0.378(13) 0.215(2) 0.962(4) 0.55(18) Uiso 1 1 d D . .
C84 C -0.359(5) 0.210(7) 1.014(4) 0.20(4) Uiso 1 1 d D . .
C85 C -0.546(2) 0.511(4) 0.862(2) 0.14(2) Uiso 1 1 d D . .
C86 C -0.623(4) 0.534(8) 0.848(4) 0.26(6) Uiso 1 1 d D . .
C87 C -0.472(2) 0.6478(15) 0.8411(11) 0.082(12) Uiso 1 1 d D . .
C88 C -0.496(2) 0.630(3) 0.7903(12) 0.084(12) Uiso 1 1 d D . .
C89 C -0.460(3) 0.583(4) 0.9336(10) 0.12(2) Uiso 1 1 d D . .
C90 C -0.389(2) 0.621(3) 0.9478(18) 0.096(15) Uiso 1 1 d D . .
C91 C 0.103(4) 0.005(5) 0.691(3) 0.13(3) Uiso 0.67 1 d PD A 1
C91A C 0.056(6) -0.008(6) 0.663(2) 0.08(3) Uiso 0.33 1 d PD A 2
C92 C 0.114(7) -0.067(6) 0.665(5) 0.29(7) Uiso 1 1 d D . .
C93 C -0.003(2) -0.1344(17) 0.6921(15) 0.098(15) Uiso 1 1 d D A .
C94 C -0.057(3) -0.112(4) 0.6504(16) 0.106(17) Uiso 1 1 d D . .
C95 C 0.101(3) -0.104(4) 0.760(2) 0.10(2) Uiso 0.67 1 d PD A 1
C96 C 0.163(8) -0.057(11) 0.751(7) 0.26(10) Uiso 0.67 1 d PD A 1
C95A C 0.120(6) 0.007(10) 0.738(6) 0.12(6) Uiso 0.33 1 d PD A 2
C96A C 0.190(12) 0.05(2) 0.741(15) 0.3(2) Uiso 0.33 1 d PD A 2
C97 C -0.1977(14) 0.545(3) 0.5812(14) 0.088(13) Uiso 1 1 d D . .
C98 C -0.148(2) 0.575(3) 0.6231(15) 0.093(14) Uiso 1 1 d D . .
C99 C -0.336(3) 0.524(3) 0.5382(10) 0.118(19) Uiso 1 1 d D . .
C100 C -0.308(4) 0.453(4) 0.518(3) 0.15(3) Uiso 1 1 d D . .
C101 C -0.315(3) 0.6181(15) 0.6163(16) 0.097(15) Uiso 1 1 d D . .
C102 C -0.302(2) 0.687(2) 0.5881(15) 0.079(12) Uiso 1 1 d D . .
C103 C -0.631(2) 0.308(3) 0.7358(14) 0.118(19) Uiso 1 1 d D . .
C104 C -0.594(2) 0.300(3) 0.7861(14) 0.084(13) Uiso 1 1 d D . .
C105 C -0.604(3) 0.4612(16) 0.714(2) 0.117(19) Uiso 1 1 d D . .
C106 C -0.679(3) 0.470(4) 0.723(2) 0.118(19) Uiso 1 1 d D . .
C107 C -0.636(4) 0.357(5) 0.6406(15) 0.20(4) Uiso 1 1 d D . .
C108 C -0.606(4) 0.297(4) 0.613(3) 0.14(2) Uiso 1 1 d D . .
C109 C -0.110(2) 0.0424(15) 0.5642(16) 0.090(14) Uiso 1 1 d D . .
C110 C -0.058(3) 0.027(4) 0.5326(19) 0.12(2) Uiso 1 1 d D . .
C111 C -0.0764(18) 0.197(2) 0.5484(15) 0.088(13) Uiso 1 1 d D . .
C112 C -0.014(3) 0.197(4) 0.5882(18) 0.13(2) Uiso 1 1 d D . .
C113 C -0.211(2) 0.144(4) 0.5038(11) 0.108(17) Uiso 1 1 d D . .
C114 C -0.262(6) 0.208(6) 0.506(4) 0.24(5) Uiso 1 1 d D . .
C115 C -0.520(2) -0.057(3) 0.6863(15) 0.095(14) Uiso 1 1 d D . .
C116 C -0.482(4) -0.065(6) 0.7357(19) 0.16(3) Uiso 1 1 d D . .
C117 C -0.501(3) -0.013(3) 0.5956(9) 0.108(17) Uiso 1 1 d D . .
C118 C -0.544(3) 0.059(3) 0.592(2) 0.118(19) Uiso 1 1 d D . .
C119 C -0.394(3) -0.105(2) 0.653(2) 0.113(18) Uiso 1 1 d D . .
C120 C -0.433(5) -0.180(4) 0.646(3) 0.19(4) Uiso 1 1 d D . .
P9 P -0.0354(6) 0.5641(7) 0.9909(4) 0.077(3) Uani 1 1 d D . .
C121 C -0.016(2) 0.582(2) 1.0531(7) 0.084(12) Uiso 1 1 d D . .
C122 C -0.007(2) 0.507(2) 1.0782(15) 0.083(12) Uiso 1 1 d D . .
C123 C -0.105(2) 0.493(3) 0.982(3) 0.14(3) Uiso 1 1 d D . .
C124 C -0.163(4) 0.549(4) 0.987(3) 0.14(2) Uiso 1 1 d D . .
C125 C 0.051(2) 0.519(4) 1.007(2) 0.14(2) Uiso 1 1 d D . .
C126 C 0.078(5) 0.528(6) 0.962(3) 0.19(4) Uiso 1 1 d D . .
C127 C -0.0442(14) 0.6488(14) 0.9619(9) 0.060(9) Uiso 1 1 d G . .
C128 C -0.0002(14) 0.7066(17) 0.9771(8) 0.071(10) Uiso 1 1 d G . .
C129 C -0.0021(16) 0.7707(15) 0.9517(11) 0.110(18) Uiso 1 1 d G . .
C130 C -0.0479(18) 0.7770(16) 0.9112(11) 0.088(13) Uiso 1 1 d G . .
C131 C -0.0919(16) 0.719(2) 0.8960(9) 0.105(17) Uiso 1 1 d G . .
C132 C -0.0901(15) 0.6551(17) 0.9214(10) 0.115(19) Uiso 1 1 d G . .

loop_
_atom_site_aniso_label
_atom_site_aniso_U_11
_atom_site_aniso_U_22
_atom_site_aniso_U_33
_atom_site_aniso_U_23
_atom_site_aniso_U_13
_atom_site_aniso_U_12
Te1 0.0497(11) 0.0473(12) 0.0479(11) -0.0008(10) -0.0104(9) -0.0024(10)
Te2 0.0621(12) 0.0475(12) 0.0321(9) 0.0000(9) -0.0037(8) -0.0019(10)
Te3 0.0378(10) 0.0374(10) 0.0566(11) -0.0060(9) -0.0057(8) -0.0040(9)
Te4 0.0496(11) 0.0350(10) 0.0423(10) -0.0076(8) 0.0031(8) 0.0001(9)
Te5 0.0664(13) 0.0434(11) 0.0357(10) -0.0049(9) 0.0142(9) 0.0045(10)
Te6 0.0722(14) 0.0390(11) 0.0326(9) 0.0092(9) 0.0044(9) 0.0011(10)
Te7 0.0483(11) 0.0334(10) 0.0458(10) 0.0019(9) -0.0035(8) 0.0082(9)
Te8 0.0378(10) 0.0442(12) 0.0735(14) -0.0042(11) -0.0078(9) 0.0062(9)
Te9 0.0540(11) 0.0479(12) 0.0358(9) -0.0015(9) -0.0116(8) 0.0010(10)
Te10 0.0347(9) 0.0367(10) 0.0457(10) -0.0050(8) -0.0035(7) -0.0001(8)
Te11 0.0557(12) 0.0569(13) 0.0287(9) 0.0013(9) -0.0043(8) 0.0067(10)
Te12 0.0650(13) 0.0441(11) 0.0317(9) 0.0075(9) 0.0098(9) 0.0061(10)
Te13 0.0371(9) 0.0370(10) 0.0300(8) -0.0017(8) -0.0014(7) 0.0009(8)
Te14 0.0424(10) 0.0362(10) 0.0294(8) 0.0007(8) -0.0040(7) 0.0002(8)
Te15 0.0363(9) 0.0353(10) 0.0464(10) -0.0013(8) 0.0080(8) -0.0006(8)
Te16 0.0402(10) 0.0403(10) 0.0360(9) -0.0009(8) 0.0087(7) -0.0021(8)
Te17 0.0444(10) 0.0301(9) 0.0355(9) 0.0030(8) 0.0011(7) -0.0003(8)
Te18 0.0344(9) 0.0348(10) 0.0466(10) -0.0034(8) 0.0014(8) 0.0047(8)
Te19 0.0403(9) 0.0290(9) 0.0356(9) 0.0006(7) -0.0001(7) -0.0016(8)
Te20 0.0500(11) 0.0361(10) 0.0381(9) -0.0023(8) 0.0108(8) 0.0059(9)
Te21 0.0327(9) 0.0287(9) 0.0312(8) 0.0007(7) 0.0037(6) 0.0004(7)
Cu1 0.090(3) 0.049(2) 0.051(2) 0.002(2) -0.005(2) 0.001(2)
Cu2 0.0326(18) 0.040(2) 0.074(3) -0.0021(19) 0.0019(17) -0.0015(16)
Cu3 0.064(2) 0.045(2) 0.0337(17) 0.0023(17) -0.0014(16) 0.0047(19)
Cu4 0.047(2) 0.042(2) 0.055(2) -0.0051(18) -0.0074(17) 0.0028(18)
Cu5 0.065(2) 0.048(2) 0.0419(19) -0.0007(18) 0.0155(17) -0.007(2)
Cu6 0.0387(19) 0.051(2) 0.050(2) -0.0100(19) -0.0016(15) 0.0045(17)
Cu7 0.047(2) 0.0349(19) 0.052(2) -0.0045(17) 0.0121(16) 0.0064(16)
Cu8 0.0368(18) 0.040(2) 0.063(2) -0.0138(18) 0.0044(16) -0.0060(16)
Cu9 0.0466(19) 0.0379(19) 0.0336(17) -0.0009(15) 0.0044(14) 0.0105(16)
Cu10 0.0330(18) 0.0334(19) 0.070(2) 0.0084(18) 0.0167(16) 0.0053(15)
Cu11 0.050(2) 0.0320(19) 0.056(2) -0.0047(17) 0.0231(17) -0.0020(17)
Cu12 0.0315(16) 0.0354(19) 0.0441(18) -0.0030(15) 0.0008(14) 0.0024(15)
Cu13 0.064(2) 0.0353(19) 0.0423(19) 0.0140(16) 0.0173(17) 0.0078(18)
Cu14 0.043(2) 0.040(2) 0.065(2) -0.0077(19) 0.0072(17) 0.0061(17)
Cu15 0.054(2) 0.047(2) 0.0405(19) 0.0042(18) 0.0045(16) 0.0086(19)
Cu16 0.0377(18) 0.0314(18) 0.0412(18) -0.0037(15) 0.0003(14) 0.0003(15)
Cu17 0.0326(16) 0.0330(17) 0.0297(15) 0.0010(14) -0.0009(12) 0.0092(14)
Cu18 0.0356(16) 0.0360(18) 0.0256(15) -0.0035(14) -0.0025(12) 0.0028(14)
Cu19 0.0453(19) 0.0305(18) 0.0427(18) 0.0047(15) 0.0046(15) 0.0065(15)
Cu20 0.055(2) 0.036(2) 0.0372(18) 0.0015(16) 0.0077(16) 0.0030(17)
Cu21 0.056(2) 0.037(2) 0.0403(18) -0.0039(16) -0.0001(16) 0.0097(17)
Cu22 0.048(2) 0.037(2) 0.0456(19) -0.0020(16) -0.0005(16) 0.0078(17)
Cu23 0.0352(17) 0.0362(19) 0.0475(19) -0.0040(16) -0.0034(14) 0.0011(15)
Cu24 0.0440(19) 0.049(2) 0.0327(17) 0.0004(16) -0.0087(14) 0.0008(17)
Cu25 0.0471(19) 0.051(2) 0.0272(16) 0.0001(16) -0.0046(14) -0.0012(17)
Cu26 0.065(2) 0.048(2) 0.0368(18) 0.0126(17) -0.0025(17) 0.003(2)
Cu27 0.0373(19) 0.049(2) 0.055(2) 0.0002(18) -0.0060(16) 0.0064(17)
Cu28 0.069(3) 0.057(2) 0.0329(18) -0.0043(17) 0.0132(17) 0.004(2)
Cu29 0.052(2) 0.045(2) 0.0397(19) -0.0052(17) -0.0084(16) -0.0036(18)
P1 0.040(4) 0.060(6) 0.080(6) 0.006(5) 0.003(4) -0.008(4)
P2 0.090(8) 0.114(10) 0.064(6) -0.004(7) 0.043(6) -0.015(8)
P3 0.074(7) 0.074(7) 0.076(7) -0.011(6) 0.028(5) 0.017(6)
P4 0.065(6) 0.071(7) 0.112(9) -0.012(7) 0.030(6) 0.030(6)
P5 0.094(7) 0.045(5) 0.041(4) 0.014(4) -0.003(4) 0.000(5)
P6 0.026(4) 0.087(8) 0.102(8) -0.024(7) -0.008(4) 0.012(5)
P7 0.105(8) 0.082(7) 0.042(5) 0.004(5) 0.032(5) 0.020(7)
P8 0.051(5) 0.046(5) 0.080(6) -0.015(5) -0.011(4) -0.013(4)
P9 0.083(7) 0.073(7) 0.069(6) -0.014(6) -0.008(5) 0.000(6)

loop_
_atom_type_symbol
_atom_type_description
_atom_type_scat_dispersion_real
_atom_type_scat_dispersion_imag
_atom_type_scat_source
C C 0.0033 0.0016 'International Tables Vol C Tables 4.2.6.8 and 6.1.1.4'
H H 0.0000 0.0000 'International Tables Vol C Tables 4.2.6.8 and 6.1.1.4'
P P 0.1023 0.0942 'International Tables Vol C Tables 4.2.6.8 and 6.1.1.4'
Cu Cu 0.3201 1.2651 'International Tables Vol C Tables 4.2.6.8 and 6.1.1.4'
Te Te -0.5308 1.6751 'International Tables Vol C Tables 4.2.6.8 and 6.1.1.4'

loop_
_geom_angle_atom_site_label_1
_geom_angle_atom_site_label_2
_geom_angle_atom_site_label_3
_geom_angle
_geom_angle_site_symmetry_1
_geom_angle_site_symmetry_3
_geom_angle_publ_flag
C1 Te1 Cu4 107.5(8) . . ?
C1 Te1 Cu1 128.4(9) . . ?
Cu4 Te1 Cu1 73.32(15) . . ?
C1 Te1 Cu2 113.6(8) . . ?
Cu4 Te1 Cu2 62.87(14) . . ?
Cu1 Te1 Cu2 111.80(14) . . ?
C7 Te2 Cu3 101.7(7) . . ?
C7 Te2 Cu1 117.8(8) . . ?
Cu3 Te2 Cu1 78.03(15) . . ?
C7 Te2 Cu5 119.5(7) . . ?
Cu3 Te2 Cu5 62.51(14) . . ?
Cu1 Te2 Cu5 114.77(15) . . ?
C13 Te3 Cu6 108.5(8) . . ?
C13 Te3 Cu8 105.4(8) . . ?
Cu6 Te3 Cu8 57.15(13) . . ?
C13 Te3 Cu2 100.8(8) . . ?
Cu6 Te3 Cu2 116.34(14) . . ?
Cu8 Te3 Cu2 61.13(12) . . ?
C19 Te4 Cu6 105.7(7) . . ?
C19 Te4 Cu16 97.2(7) . . ?
Cu6 Te4 Cu16 58.77(12) . . ?
C19 Te4 Cu7 109.3(7) . . ?
Cu6 Te4 Cu7 111.45(14) . . ?
Cu16 Te4 Cu7 59.84(12) . . ?
C25 Te5 Cu3 106.3(9) . . ?
C25 Te5 Cu7 95.2(9) . . ?
Cu3 Te5 Cu7 116.72(13) . . ?
C25 Te5 Cu9 105.7(7) . . ?
Cu3 Te5 Cu9 57.02(11) . . ?
Cu7 Te5 Cu9 60.00(12) . . ?
C31 Te6 Cu13 102.9(8) . . ?
C31 Te6 Cu15 108.1(8) . . ?
Cu13 Te6 Cu15 57.91(13) . . ?
C31 Te6 Cu5 96.8(8) . . ?
Cu13 Te6 Cu5 60.94(13) . . ?
Cu15 Te6 Cu5 117.39(14) . . ?
C37 Te7 Cu15 103.8(6) . . ?
C37 Te7 Cu19 94.0(6) . . ?
Cu15 Te7 Cu19 59.25(12) . . ?
C37 Te7 Cu14 108.2(6) . . ?
Cu15 Te7 Cu14 111.40(14) . . ?
Cu19 Te7 Cu14 59.50(12) . . ?
C43 Te8 Cu4 102.3(8) . . ?
C43 Te8 Cu14 98.9(7) . . ?
Cu4 Te8 Cu14 118.23(13) . . ?
C43 Te8 Cu12 104.3(7) . . ?
Cu4 Te8 Cu12 57.90(12) . . ?
Cu14 Te8 Cu12 60.79(12) . . ?
C49 Te9 Cu24 97.0(7) . . ?
C49 Te9 Cu27 96.2(7) . . ?
Cu24 Te9 Cu27 63.66(13) . . ?
C49 Te9 Cu26 98.4(7) . . ?
Cu24 Te9 Cu26 63.13(12) . . ?
Cu27 Te9 Cu26 126.03(13) . . ?
C55 Te10 Cu23 102.5(6) . . ?
C55 Te10 Cu27 112.5(7) . . ?
Cu23 Te10 Cu27 112.37(13) . . ?
C55 Te10 Cu29 100.9(7) . . ?
Cu23 Te10 Cu29 64.79(12) . . ?
Cu27 Te10 Cu29 145.91(15) . . ?
C55 Te10 Cu21 113.8(6) . . ?
Cu23 Te10 Cu21 55.33(11) . . ?
Cu27 Te10 Cu21 57.90(11) . . ?
Cu29 Te10 Cu21 114.97(12) . . ?
C61 Te11 Cu25 98.1(7) . . ?
C61 Te11 Cu29 99.3(7) . . ?
Cu25 Te11 Cu29 63.62(12) . . ?
C61 Te11 Cu28 95.1(7) . . ?
Cu25 Te11 Cu28 63.17(13) . . ?
Cu29 Te11 Cu28 126.23(13) . . ?
C67 Te12 Cu20 104.0(8) . . ?
C67 Te12 Cu28 109.2(9) . . ?
Cu20 Te12 Cu28 113.03(14) . . ?
C67 Te12 Cu26 103.6(9) . . ?
Cu20 Te12 Cu26 64.38(12) . . ?
Cu28 Te12 Cu26 146.40(16) . . ?
C67 Te12 Cu22 113.9(8) . . ?
Cu20 Te12 Cu22 55.57(12) . . ?
Cu28 Te12 Cu22 58.06(12) . . ?
Cu26 Te12 Cu22 114.28(13) . . ?
Cu17 Te13 Cu1 117.99(14) . . ?
Cu17 Te13 Cu9 64.24(11) . . ?
Cu1 Te13 Cu9 116.76(16) . . ?
Cu17 Te13 Cu11 59.09(12) . . ?
Cu1 Te13 Cu11 71.54(15) . . ?
Cu9 Te13 Cu11 57.02(11) . . ?
Cu17 Te13 Cu6 68.22(12) . . ?
Cu1 Te13 Cu6 145.74(16) . . ?
Cu9 Te13 Cu6 96.58(12) . . ?
Cu11 Te13 Cu6 127.06(13) . . ?
Cu17 Te13 Cu8 57.90(11) . . ?
Cu1 Te13 Cu8 101.12(15) . . ?
Cu9 Te13 Cu8 120.69(12) . . ?
Cu11 Te13 Cu8 100.20(12) . . ?
Cu6 Te13 Cu8 51.31(11) . . ?
Cu17 Te13 Cu10 56.22(11) . . ?
Cu1 Te13 Cu10 64.93(13) . . ?
Cu9 Te13 Cu10 103.35(12) . . ?
Cu11 Te13 Cu10 53.01(10) . . ?
Cu6 Te13 Cu10 101.43(12) . . ?
Cu8 Te13 Cu10 53.28(11) . . ?
Cu17 Te13 Cu3 103.38(12) . . ?
Cu1 Te13 Cu3 69.90(15) . . ?
Cu9 Te13 Cu3 51.20(11) . . ?
Cu11 Te13 Cu3 53.66(11) . . ?
Cu6 Te13 Cu3 144.00(13) . . ?
Cu8 Te13 Cu3 153.68(13) . . ?
Cu10 Te13 Cu3 101.67(12) . . ?
Cu18 Te14 Cu1 117.23(15) . . ?
Cu18 Te14 Cu12 63.77(11) . . ?
Cu1 Te14 Cu12 113.80(15) . . ?
Cu18 Te14 Cu10 59.85(12) . . ?
Cu1 Te14 Cu10 67.96(14) . . ?
Cu12 Te14 Cu10 57.92(11) . . ?
Cu18 Te14 Cu13 59.54(11) . . ?
Cu1 Te14 Cu13 101.94(16) . . ?
Cu12 Te14 Cu13 122.02(12) . . ?
Cu10 Te14 Cu13 100.72(12) . . ?
Cu18 Te14 Cu15 71.05(12) . . ?
Cu1 Te14 Cu15 146.99(16) . . ?
Cu12 Te14 Cu15 98.63(12) . . ?
Cu10 Te14 Cu15 130.80(13) . . ?
Cu13 Te14 Cu15 52.51(11) . . ?
Cu18 Te14 Cu11 54.21(11) . . ?
Cu1 Te14 Cu11 67.09(14) . . ?
Cu12 Te14 Cu11 101.51(11) . . ?
Cu10 Te14 Cu11 51.85(10) . . ?
Cu13 Te14 Cu11 52.72(11) . . ?
Cu15 Te14 Cu11 101.67(12) . . ?
Cu18 Te14 Cu4 103.78(12) . . ?
Cu1 Te14 Cu4 66.31(15) . . ?
Cu12 Te14 Cu4 52.18(11) . . ?
Cu10 Te14 Cu4 53.70(11) . . ?
Cu13 Te14 Cu4 153.98(13) . . ?
Cu15 Te14 Cu4 145.78(13) . . ?
Cu11 Te14 Cu4 101.65(12) . . ?
Cu8 Te15 Cu10 60.21(13) . . ?
Cu8 Te15 Cu4 88.41(14) . . ?
Cu10 Te15 Cu4 59.50(13) . . ?
Cu8 Te15 Cu22 103.85(13) . . ?
Cu10 Te15 Cu22 65.13(13) . . ?
Cu4 Te15 Cu22 105.42(14) . . ?
Cu8 Te15 Cu20 58.48(12) . . ?
Cu10 Te15 Cu20 69.12(12) . . ?
Cu4 Te15 Cu20 128.07(13) . . ?
Cu22 Te15 Cu20 54.94(11) . . ?
Cu8 Te15 Cu2 59.27(12) . . ?
Cu10 Te15 Cu2 90.38(14) . . ?
Cu4 Te15 Cu2 59.64(13) . . ?
Cu22 Te15 Cu2 155.46(14) . . ?
Cu20 Te15 Cu2 116.55(13) . . ?
Cu8 Te15 Cu12 115.69(13) . . ?
Cu10 Te15 Cu12 55.92(11) . . ?
Cu4 Te15 Cu12 53.87(11) . . ?
Cu22 Te15 Cu12 54.90(11) . . ?
Cu20 Te15 Cu12 102.87(12) . . ?
Cu2 Te15 Cu12 113.50(13) . . ?
Cu13 Te16 Cu11 60.16(12) . . ?
Cu13 Te16 Cu3 87.38(14) . . ?
Cu11 Te16 Cu3 60.63(13) . . ?
Cu13 Te16 Cu21 104.49(13) . . ?
Cu11 Te16 Cu21 62.91(13) . . ?
Cu3 Te16 Cu21 103.87(14) . . ?
Cu13 Te16 Cu23 59.46(12) . . ?
Cu11 Te16 Cu23 67.16(12) . . ?
Cu3 Te16 Cu23 127.23(13) . . ?
Cu21 Te16 Cu23 55.24(11) . . ?
Cu13 Te16 Cu5 58.99(12) . . ?
Cu11 Te16 Cu5 92.23(14) . . ?
Cu3 Te16 Cu5 59.90(13) . . ?
Cu21 Te16 Cu5 155.13(14) . . ?
Cu23 Te16 Cu5 117.22(13) . . ?
Cu13 Te16 Cu9 113.91(13) . . ?
Cu11 Te16 Cu9 54.74(11) . . ?
Cu3 Te16 Cu9 52.45(11) . . ?
Cu21 Te16 Cu9 54.39(11) . . ?
Cu23 Te16 Cu9 102.17(12) . . ?
Cu5 Te16 Cu9 112.34(12) . . ?
Cu20 Te17 Cu6 103.38(13) . . ?
Cu20 Te17 Cu16 112.15(13) . . ?
Cu6 Te17 Cu16 56.34(11) . . ?
Cu20 Te17 Cu26 64.60(13) . . ?
Cu6 Te17 Cu26 164.06(15) . . ?
Cu16 Te17 Cu26 116.69(13) . . ?
Cu20 Te17 Cu24 79.83(13) . . ?
Cu6 Te17 Cu24 108.73(13) . . ?
Cu16 Te17 Cu24 57.27(11) . . ?
Cu26 Te17 Cu24 60.32(12) . . ?
Cu20 Te17 Cu17 57.68(11) . . ?
Cu6 Te17 Cu17 67.61(12) . . ?
Cu16 Te17 Cu17 54.83(10) . . ?
Cu26 Te17 Cu17 96.55(12) . . ?
Cu24 Te17 Cu17 55.05(10) . . ?
Cu20 Te17 Cu8 54.45(11) . . ?
Cu6 Te17 Cu8 50.64(11) . . ?
Cu16 Te17 Cu8 89.63(12) . . ?
Cu26 Te17 Cu8 119.00(13) . . ?
Cu24 Te17 Cu8 107.92(12) . . ?
Cu17 Te17 Cu8 53.76(10) . . ?
Cu16 Te18 Cu21 97.63(13) . . ?
Cu16 Te18 Cu9 63.29(12) . . ?
Cu21 Te18 Cu9 61.10(12) . . ?
Cu16 Te18 Cu24 60.04(12) . . ?
Cu21 Te18 Cu24 66.80(13) . . ?
Cu9 Te18 Cu24 92.13(12) . . ?
Cu16 Te18 Cu27 120.41(14) . . ?
Cu21 Te18 Cu27 59.55(12) . . ?
Cu9 Te18 Cu27 120.43(13) . . ?
Cu24 Te18 Cu27 60.39(12) . . ?
Cu16 Te18 Cu7 58.50(12) . . ?
Cu21 Te18 Cu7 119.42(13) . . ?
Cu9 Te18 Cu7 58.47(11) . . ?
Cu24 Te18 Cu7 118.49(13) . . ?
Cu27 Te18 Cu7 178.61(13) . . ?
Cu23 Te19 Cu15 105.91(13) . . ?
Cu23 Te19 Cu25 81.54(13) . . ?
Cu15 Te19 Cu25 111.28(13) . . ?
Cu23 Te19 Cu19 112.15(13) . . ?
Cu15 Te19 Cu19 56.61(12) . . ?
Cu25 Te19 Cu19 57.72(11) . . ?
Cu23 Te19 Cu29 65.48(12) . . ?
Cu15 Te19 Cu29 168.47(15) . . ?
Cu25 Te19 Cu29 61.09(12) . . ?
Cu19 Te19 Cu29 118.12(13) . . ?
Cu23 Te19 Cu18 58.02(11) . . ?
Cu15 Te19 Cu18 71.20(12) . . ?
Cu25 Te19 Cu18 55.83(10) . . ?
Cu19 Te19 Cu18 54.33(10) . . ?
Cu29 Te19 Cu18 97.35(12) . . ?
Cu23 Te19 Cu13 55.36(11) . . ?
Cu15 Te19 Cu13 51.61(12) . . ?
Cu25 Te19 Cu13 109.42(12) . . ?
Cu19 Te19 Cu13 87.92(12) . . ?
Cu29 Te19 Cu13 120.78(13) . . ?
Cu18 Te19 Cu13 54.17(10) . . ?
Cu19 Te20 Cu22 96.05(13) . . ?
Cu19 Te20 Cu12 62.37(12) . . ?
Cu22 Te20 Cu12 60.62(12) . . ?
Cu19 Te20 Cu25 60.11(12) . . ?
Cu22 Te20 Cu25 67.13(13) . . ?
Cu12 Te20 Cu25 92.85(12) . . ?
Cu19 Te20 Cu28 120.70(14) . . ?
Cu22 Te20 Cu28 60.21(12) . . ?
Cu12 Te20 Cu28 120.68(13) . . ?
Cu25 Te20 Cu28 60.59(12) . . ?
Cu19 Te20 Cu14 57.98(12) . . ?
Cu22 Te20 Cu14 119.50(13) . . ?
Cu12 Te20 Cu14 58.95(12) . . ?
Cu25 Te20 Cu14 118.08(13) . . ?
Cu28 Te20 Cu14 178.68(14) . . ?
Cu18 Te21 Cu17 99.57(11) . . ?
Cu18 Te21 Cu22 68.38(12) . . ?
Cu17 Te21 Cu22 97.87(12) . . ?
Cu18 Te21 Cu21 98.27(12) . . ?
Cu17 Te21 Cu21 70.63(12) . . ?
Cu22 Te21 Cu21 161.26(13) . . ?
Cu18 Te21 Cu20 109.02(12) . . ?
Cu17 Te21 Cu20 56.52(11) . . ?
Cu22 Te21 Cu20 54.41(11) . . ?
Cu21 Te21 Cu20 123.13(13) . . ?
Cu18 Te21 Cu23 56.84(11) . . ?
Cu17 Te21 Cu23 110.25(12) . . ?
Cu22 Te21 Cu23 121.07(13) . . ?
Cu21 Te21 Cu23 53.97(11) . . ?
Cu20 Te21 Cu23 160.97(12) . . ?
Cu18 Te21 Cu24 148.82(11) . . ?
Cu17 Te21 Cu24 53.65(10) . . ?
Cu22 Te21 Cu24 125.16(13) . . ?
Cu21 Te21 Cu24 60.38(11) . . ?
Cu20 Te21 Cu24 71.67(11) . . ?
Cu23 Te21 Cu24 113.10(12) . . ?
Cu18 Te21 Cu11 54.06(10) . . ?
Cu17 Te21 Cu11 54.92(10) . . ?
Cu22 Te21 Cu11 103.92(12) . . ?
Cu21 Te21 Cu11 57.42(11) . . ?
Cu20 Te21 Cu11 101.33(11) . . ?
Cu23 Te21 Cu11 60.52(10) . . ?
Cu24 Te21 Cu11 94.84(11) . . ?
Cu18 Te21 Cu25 52.82(10) . . ?
Cu17 Te21 Cu25 147.90(11) . . ?
Cu22 Te21 Cu25 59.29(11) . . ?
Cu21 Te21 Cu25 123.80(13) . . ?
Cu20 Te21 Cu25 112.36(12) . . ?
Cu23 Te21 Cu25 70.80(11) . . ?
Cu24 Te21 Cu25 157.42(10) . . ?
Cu11 Te21 Cu25 105.66(11) . . ?
Cu18 Te21 Cu10 53.94(10) . . ?
Cu17 Te21 Cu10 52.91(10) . . ?
Cu22 Te21 Cu10 58.74(11) . . ?
Cu21 Te21 Cu10 102.96(11) . . ?
Cu20 Te21 Cu10 61.66(10) . . ?
Cu23 Te21 Cu10 99.70(11) . . ?
Cu24 Te21 Cu10 105.82(11) . . ?
Cu11 Te21 Cu10 48.54(10) . . ?
Cu25 Te21 Cu10 95.00(10) . . ?
Te14 Cu1 Te13 114.62(17) . . ?
Te14 Cu1 Te2 95.06(18) . . ?
Te13 Cu1 Te2 108.6(2) . . ?
Te14 Cu1 Te1 113.1(2) . . ?
Te13 Cu1 Te1 95.22(17) . . ?
Te2 Cu1 Te1 131.17(18) . . ?
Te14 Cu1 Cu10 58.59(12) . . ?
Te13 Cu1 Cu10 63.06(12) . . ?
Te2 Cu1 Cu10 136.8(2) . . ?
Te1 Cu1 Cu10 91.94(17) . . ?
P1 Cu2 Te3 113.5(3) . . ?
P1 Cu2 Cu8 142.7(3) . . ?
Te3 Cu2 Cu8 58.59(12) . . ?
P1 Cu2 Te1 117.6(3) . . ?
Te3 Cu2 Te1 99.42(16) . . ?
Cu8 Cu2 Te1 99.59(16) . . ?
P1 Cu2 Cu4 112.7(3) . . ?
Te3 Cu2 Cu4 133.75(17) . . ?
Cu8 Cu2 Cu4 85.23(16) . . ?
Te1 Cu2 Cu4 56.20(13) . . ?
P1 Cu2 Te15 105.2(3) . . ?
Te3 Cu2 Te15 110.49(14) . . ?
Cu8 Cu2 Te15 55.58(12) . . ?
Te1 Cu2 Te15 110.58(15) . . ?
Cu4 Cu2 Te15 57.92(12) . . ?
Cu9 Cu3 Te2 153.5(2) . . ?
Cu9 Cu3 Te16 71.81(13) . . ?
Te2 Cu3 Te16 119.20(17) . . ?
Cu9 Cu3 Te5 61.85(13) . . ?
Te2 Cu3 Te5 126.59(16) . . ?
Te16 Cu3 Te5 108.93(15) . . ?
Cu9 Cu3 Cu11 60.74(14) . . ?
Te2 Cu3 Cu11 102.47(17) . . ?
Te16 Cu3 Cu11 59.16(12) . . ?
Te5 Cu3 Cu11 122.01(17) . . ?
Cu9 Cu3 Cu5 134.9(2) . . ?
Te2 Cu3 Cu5 60.91(13) . . ?
Te16 Cu3 Cu5 63.12(13) . . ?
Te5 Cu3 Cu5 134.62(19) . . ?
Cu11 Cu3 Cu5 93.30(17) . . ?
Cu9 Cu3 Te13 57.35(12) . . ?
Te2 Cu3 Te13 96.68(14) . . ?
Te16 Cu3 Te13 111.34(13) . . ?
Te5 Cu3 Te13 85.71(13) . . ?
Cu11 Cu3 Te13 56.96(12) . . ?
Cu5 Cu3 Te13 139.65(18) . . ?
Te1 Cu4 Cu12 156.7(2) . . ?
Te1 Cu4 Te8 128.55(16) . . ?
Cu12 Cu4 Te8 61.92(13) . . ?
Te1 Cu4 Cu10 102.50(17) . . ?
Cu12 Cu4 Cu10 60.75(14) . . ?
Te8 Cu4 Cu10 122.01(18) . . ?
Te1 Cu4 Te15 119.17(17) . . ?
Cu12 Cu4 Te15 68.31(13) . . ?
Te8 Cu4 Te15 105.95(16) . . ?
Cu10 Cu4 Te15 59.24(12) . . ?
Te1 Cu4 Cu2 60.94(14) . . ?
Cu12 Cu4 Cu2 130.7(2) . . ?
Te8 Cu4 Cu2 133.46(19) . . ?
Cu10 Cu4 Cu2 91.89(17) . . ?
Te15 Cu4 Cu2 62.44(14) . . ?
Te1 Cu4 Te14 101.29(15) . . ?
Cu12 Cu4 Te14 56.46(12) . . ?
Te8 Cu4 Te14 85.11(13) . . ?
Cu10 Cu4 Te14 56.47(12) . . ?
Te15 Cu4 Te14 108.94(13) . . ?
Cu2 Cu4 Te14 141.20(17) . . ?
P2 Cu5 Te6 115.6(4) . . ?
P2 Cu5 Cu13 148.7(4) . . ?
Te6 Cu5 Cu13 58.86(12) . . ?
P2 Cu5 Te2 114.4(4) . . ?
Te6 Cu5 Te2 100.74(16) . . ?
Cu13 Cu5 Te2 96.66(16) . . ?
P2 Cu5 Cu3 109.0(4) . . ?
Te6 Cu5 Cu3 135.33(18) . . ?
Cu13 Cu5 Cu3 84.12(16) . . ?
Te2 Cu5 Cu3 56.58(12) . . ?
P2 Cu5 Te16 106.3(4) . . ?
Te6 Cu5 Te16 110.08(14) . . ?
Cu13 Cu5 Te16 56.28(12) . . ?
Te2 Cu5 Te16 109.59(15) . . ?
Cu3 Cu5 Te16 56.98(12) . . ?
Cu8 Cu6 Cu16 108.51(19) . . ?
Cu8 Cu6 Te4 159.6(2) . . ?
Cu16 Cu6 Te4 62.00(12) . . ?
Cu8 Cu6 Te3 61.56(13) . . ?
Cu16 Cu6 Te3 169.7(2) . . ?
Te4 Cu6 Te3 126.31(16) . . ?
Cu8 Cu6 Te17 72.67(14) . . ?
Cu16 Cu6 Te17 62.61(12) . . ?
Te4 Cu6 Te17 113.43(14) . . ?
Te3 Cu6 Te17 113.93(16) . . ?
Cu8 Cu6 Te13 65.35(14) . . ?
Cu16 Cu6 Te13 79.46(15) . . ?
Te4 Cu6 Te13 94.53(14) . . ?
Te3 Cu6 Te13 93.18(13) . . ?
Te17 Cu6 Te13 108.64(15) . . ?
Cu8 Cu6 Cu17 56.38(13) . . ?
Cu16 Cu6 Cu17 52.98(12) . . ?
Te4 Cu6 Cu17 109.14(15) . . ?
Te3 Cu6 Cu17 116.76(16) . . ?
Te17 Cu6 Cu17 57.54(10) . . ?
Te13 Cu6 Cu17 51.34(10) . . ?
P3 Cu7 Cu16 131.5(4) . . ?
P3 Cu7 Te4 110.4(4) . . ?
Cu16 Cu7 Te4 59.89(12) . . ?
P3 Cu7 Te5 113.0(3) . . ?
Cu16 Cu7 Te5 115.26(16) . . ?
Te4 Cu7 Te5 105.81(15) . . ?
P3 Cu7 Cu9 148.6(4) . . ?
Cu16 Cu7 Cu9 61.96(13) . . ?
Te4 Cu7 Cu9 100.71(15) . . ?
Te5 Cu7 Cu9 60.27(12) . . ?
P3 Cu7 Te18 103.5(3) . . ?
Cu16 Cu7 Te18 56.16(11) . . ?
Te4 Cu7 Te18 115.17(14) . . ?
Te5 Cu7 Te18 109.20(14) . . ?
Cu9 Cu7 Te18 57.34(11) . . ?
Cu6 Cu8 Te15 172.2(2) . . ?
Cu6 Cu8 Te3 61.29(13) . . ?
Te15 Cu8 Te3 120.89(15) . . ?
Cu6 Cu8 Cu10 122.5(2) . . ?
Te15 Cu8 Cu10 61.37(13) . . ?
Te3 Cu8 Cu10 140.6(2) . . ?
Cu6 Cu8 Cu20 108.51(18) . . ?
Te15 Cu8 Cu20 65.33(13) . . ?
Te3 Cu8 Cu20 146.9(2) . . ?
Cu10 Cu8 Cu20 72.29(15) . . ?
Cu6 Cu8 Cu17 72.38(15) . . ?
Te15 Cu8 Cu17 106.71(16) . . ?
Te3 Cu8 Cu17 132.04(18) . . ?
Cu10 Cu8 Cu17 59.26(13) . . ?
Cu20 Cu8 Cu17 58.91(13) . . ?
Cu6 Cu8 Cu2 119.49(19) . . ?
Te15 Cu8 Cu2 65.15(13) . . ?
Te3 Cu8 Cu2 60.28(13) . . ?
Cu10 Cu8 Cu2 94.41(18) . . ?
Cu20 Cu8 Cu2 128.9(2) . . ?
Cu17 Cu8 Cu2 150.8(2) . . ?
Cu6 Cu8 Te13 63.34(14) . . ?
Te15 Cu8 Te13 122.82(17) . . ?
Te3 Cu8 Te13 91.93(14) . . ?
Cu10 Cu8 Te13 63.99(13) . . ?
Cu20 Cu8 Te13 112.07(15) . . ?
Cu17 Cu8 Te13 54.62(10) . . ?
Cu2 Cu8 Te13 104.46(17) . . ?
Cu6 Cu8 Te17 56.69(12) . . ?
Te15 Cu8 Te17 116.03(15) . . ?
Te3 Cu8 Te17 102.36(14) . . ?
Cu10 Cu8 Te17 111.01(15) . . ?
Cu20 Cu8 Te17 53.71(11) . . ?
Cu17 Cu8 Te17 57.40(11) . . ?
Cu2 Cu8 Te17 151.79(19) . . ?
Te13 Cu8 Te17 97.79(12) . . ?
Cu3 Cu9 Te18 154.2(2) . . ?
Cu3 Cu9 Cu11 61.86(15) . . ?
Te18 Cu9 Cu11 120.09(16) . . ?
Cu3 Cu9 Cu21 109.27(18) . . ?
Te18 Cu9 Cu21 58.75(12) . . ?
Cu11 Cu9 Cu21 63.84(15) . . ?
Cu3 Cu9 Cu7 120.55(17) . . ?
Te18 Cu9 Cu7 64.19(12) . . ?
Cu11 Cu9 Cu7 166.7(2) . . ?
Cu21 Cu9 Cu7 122.79(17) . . ?
Cu3 Cu9 Te5 61.13(13) . . ?
Te18 Cu9 Te5 114.51(14) . . ?
Cu11 Cu9 Te5 122.41(16) . . ?
Cu21 Cu9 Te5 146.17(19) . . ?
Cu7 Cu9 Te5 59.73(12) . . ?
Cu3 Cu9 Cu16 148.3(2) . . ?
Te18 Cu9 Cu16 57.29(11) . . ?
Cu11 Cu9 Cu16 111.83(17) . . ?
Cu21 Cu9 Cu16 92.39(15) . . ?
Cu7 Cu9 Cu16 58.58(13) . . ?
Te5 Cu9 Cu16 111.83(16) . . ?
Cu3 Cu9 Te13 71.44(14) . . ?
Te18 Cu9 Te13 133.71(16) . . ?
Cu11 Cu9 Te13 61.93(12) . . ?
Cu21 Cu9 Te13 115.84(16) . . ?
Cu7 Cu9 Te13 105.62(16) . . ?
Te5 Cu9 Te13 92.71(12) . . ?
Cu16 Cu9 Te13 78.45(13) . . ?
Cu3 Cu9 Cu17 111.75(17) . . ?
Te18 Cu9 Cu17 86.14(12) . . ?
Cu11 Cu9 Cu17 57.57(12) . . ?
Cu21 Cu9 Cu17 68.66(14) . . ?
Cu7 Cu9 Cu17 112.33(17) . . ?
Te5 Cu9 Cu17 144.81(17) . . ?
Cu16 Cu9 Cu17 54.27(12) . . ?
Te13 Cu9 Cu17 54.63(10) . . ?
Cu3 Cu9 Te16 55.74(12) . . ?
Te18 Cu9 Te16 102.78(13) . . ?
Cu11 Cu9 Te16 54.40(11) . . ?
Cu21 Cu9 Te16 56.82(12) . . ?
Cu7 Cu9 Te16 138.63(16) . . ?
Te5 Cu9 Te16 97.81(13) . . ?
Cu16 Cu9 Te16 149.00(15) . . ?
Te13 Cu9 Te16 110.01(13) . . ?
Cu17 Cu9 Te16 105.22(13) . . ?
Cu11 Cu10 Cu17 61.45(14) . . ?
Cu11 Cu10 Cu8 114.84(17) . . ?
Cu17 Cu10 Cu8 61.22(14) . . ?
Cu11 Cu10 Cu12 118.96(18) . . ?
Cu17 Cu10 Cu12 148.9(2) . . ?
Cu8 Cu10 Cu12 126.02(18) . . ?
Cu11 Cu10 Te15 166.04(19) . . ?
Cu17 Cu10 Te15 105.95(16) . . ?
Cu8 Cu10 Te15 58.42(12) . . ?
Cu12 Cu10 Te15 68.13(13) . . ?
Cu11 Cu10 Cu18 59.84(13) . . ?
Cu17 Cu10 Cu18 97.83(16) . . ?
Cu8 Cu10 Cu18 153.7(2) . . ?
Cu12 Cu10 Cu18 63.62(13) . . ?
Te15 Cu10 Cu18 119.86(17) . . ?
Cu11 Cu10 Cu4 132.5(2) . . ?
Cu17 Cu10 Cu4 147.6(2) . . ?
Cu8 Cu10 Cu4 88.42(17) . . ?
Cu12 Cu10 Cu4 58.19(13) . . ?
Te15 Cu10 Cu4 61.26(13) . . ?
Cu18 Cu10 Cu4 114.39(18) . . ?
Cu11 Cu10 Te14 70.37(13) . . ?
Cu17 Cu10 Te14 131.79(16) . . ?
Cu8 Cu10 Te14 149.1(2) . . ?
Cu12 Cu10 Te14 60.55(12) . . ?
Te15 Cu10 Te14 122.13(14) . . ?
Cu18 Cu10 Te14 56.64(11) . . ?
Cu4 Cu10 Te14 69.83(14) . . ?
Cu11 Cu10 Cu22 113.13(18) . . ?
Cu17 Cu10 Cu22 93.50(16) . . ?
Cu8 Cu10 Cu22 98.58(17) . . ?
Cu12 Cu10 Cu22 56.59(13) . . ?
Te15 Cu10 Cu22 59.25(12) . . ?
Cu18 Cu10 Cu22 64.98(14) . . ?
Cu4 Cu10 Cu22 102.49(16) . . ?
Te14 Cu10 Cu22 107.14(15) . . ?
Cu11 Cu10 Te13 60.28(12) . . ?
Cu17 Cu10 Te13 54.66(10) . . ?
Cu8 Cu10 Te13 62.74(13) . . ?
Cu12 Cu10 Te13 155.84(18) . . ?
Te15 Cu10 Te13 118.83(15) . . ?
Cu18 Cu10 Te13 120.04(15) . . ?
Cu4 Cu10 Te13 103.14(17) . . ?
Te14 Cu10 Te13 100.16(13) . . ?
Cu22 Cu10 Te13 147.56(16) . . ?
Cu11 Cu10 Cu1 68.68(17) . . ?
Cu17 Cu10 Cu1 104.24(18) . . ?
Cu8 Cu10 Cu1 98.54(19) . . ?
Cu12 Cu10 Cu1 104.13(17) . . ?
Te15 Cu10 Cu1 122.88(18) . . ?
Cu18 Cu10 Cu1 102.31(17) . . ?
Cu4 Cu10 Cu1 67.25(17) . . ?
Te14 Cu10 Cu1 53.44(12) . . ?
Cu22 Cu10 Cu1 159.73(19) . . ?
Te13 Cu10 Cu1 52.01(13) . . ?
Cu11 Cu10 Te21 63.68(13) . . ?
Cu17 Cu10 Te21 52.69(10) . . ?
Cu8 Cu10 Te21 101.65(15) . . ?
Cu12 Cu10 Te21 97.94(15) . . ?
Te15 Cu10 Te21 104.42(14) . . ?
Cu18 Cu10 Te21 52.18(10) . . ?
Cu4 Cu10 Te21 154.78(18) . . ?
Te14 Cu10 Te21 107.25(13) . . ?
Cu22 Cu10 Te21 53.47(11) . . ?
Te13 Cu10 Te21 102.02(11) . . ?
Cu1 Cu10 Te21 132.35(16) . . ?
Cu10 Cu11 Cu18 62.00(14) . . ?
Cu10 Cu11 Cu13 112.02(18) . . ?
Cu18 Cu11 Cu13 61.90(14) . . ?
Cu10 Cu11 Te16 169.71(19) . . ?
Cu18 Cu11 Te16 107.76(16) . . ?
Cu13 Cu11 Te16 59.37(12) . . ?
Cu10 Cu11 Cu9 118.58(18) . . ?
Cu18 Cu11 Cu9 153.4(2) . . ?
Cu13 Cu11 Cu9 128.89(18) . . ?
Te16 Cu11 Cu9 70.86(13) . . ?
Cu10 Cu11 Cu17 60.37(13) . . ?
Cu18 Cu11 Cu17 98.52(16) . . ?
Cu13 Cu11 Cu17 158.39(19) . . ?
Te16 Cu11 Cu17 125.22(17) . . ?
Cu9 Cu11 Cu17 64.87(14) . . ?
Cu10 Cu11 Cu3 127.4(2) . . ?
Cu18 Cu11 Cu3 146.3(2) . . ?
Cu13 Cu11 Cu3 86.72(17) . . ?
Te16 Cu11 Cu3 60.21(13) . . ?
Cu9 Cu11 Cu3 57.39(13) . . ?
Cu17 Cu11 Cu3 114.20(18) . . ?
Cu10 Cu11 Te13 66.71(13) . . ?
Cu18 Cu11 Te13 128.63(16) . . ?
Cu13 Cu11 Te13 142.37(19) . . ?
Te16 Cu11 Te13 123.44(14) . . ?
Cu9 Cu11 Te13 61.05(12) . . ?
Cu17 Cu11 Te13 56.44(11) . . ?
Cu3 Cu11 Te13 69.38(14) . . ?
Cu10 Cu11 Cu21 119.57(19) . . ?
Cu18 Cu11 Cu21 96.95(16) . . ?
Cu13 Cu11 Cu21 102.23(18) . . ?
Te16 Cu11 Cu21 60.52(13) . . ?
Cu9 Cu11 Cu21 58.49(13) . . ?
Cu17 Cu11 Cu21 69.40(15) . . ?
Cu3 Cu11 Cu21 101.91(16) . . ?
Te13 Cu11 Cu21 110.67(16) . . ?
Cu10 Cu11 Cu23 112.34(17) . . ?
Cu18 Cu11 Cu23 55.24(12) . . ?
Cu13 Cu11 Cu23 56.36(14) . . ?
Te16 Cu11 Cu23 58.80(12) . . ?
Cu9 Cu11 Cu23 107.28(17) . . ?
Cu17 Cu11 Cu23 105.91(17) . . ?
Cu3 Cu11 Cu23 118.54(17) . . ?
Te13 Cu11 Cu23 161.15(18) . . ?
Cu21 Cu11 Cu23 52.27(13) . . ?
Cu10 Cu11 Te21 67.78(13) . . ?
Cu18 Cu11 Te21 53.89(10) . . ?
Cu13 Cu11 Te21 104.72(15) . . ?
Te16 Cu11 Te21 107.69(14) . . ?
Cu9 Cu11 Te21 100.38(15) . . ?
Cu17 Cu11 Te21 53.85(11) . . ?
Cu3 Cu11 Te21 156.45(18) . . ?
Te13 Cu11 Te21 108.55(13) . . ?
Cu21 Cu11 Te21 55.95(12) . . ?
Cu23 Cu11 Te21 56.82(11) . . ?
Cu10 Cu11 Te14 57.78(12) . . ?
Cu18 Cu11 Te14 53.14(10) . . ?
Cu13 Cu11 Te14 59.02(12) . . ?
Te16 Cu11 Te14 116.15(14) . . ?
Cu9 Cu11 Te14 152.45(18) . . ?
Cu17 Cu11 Te14 118.12(15) . . ?
Cu3 Cu11 Te14 101.33(16) . . ?
Te13 Cu11 Te14 96.61(13) . . ?
Cu21 Cu11 Te14 148.98(16) . . ?
Cu23 Cu11 Te14 98.24(13) . . ?
Te21 Cu11 Te14 102.21(11) . . ?
Cu4 Cu12 Cu22 112.54(18) . . ?
Cu4 Cu12 Cu10 61.07(14) . . ?
Cu22 Cu12 Cu10 66.75(15) . . ?
Cu4 Cu12 Te20 156.00(19) . . ?
Cu22 Cu12 Te20 58.34(12) . . ?
Cu10 Cu12 Te20 122.87(16) . . ?
Cu4 Cu12 Te8 60.18(12) . . ?
Cu22 Cu12 Te8 147.87(18) . . ?
Cu10 Cu12 Te8 120.60(16) . . ?
Te20 Cu12 Te8 114.17(14) . . ?
Cu4 Cu12 Cu14 119.00(17) . . ?
Cu22 Cu12 Cu14 122.18(18) . . ?
Cu10 Cu12 Cu14 165.22(19) . . ?
Te20 Cu12 Cu14 63.91(12) . . ?
Te8 Cu12 Cu14 59.29(12) . . ?
Cu4 Cu12 Cu19 146.10(19) . . ?
Cu22 Cu12 Cu19 91.53(15) . . ?
Cu10 Cu12 Cu19 112.56(16) . . ?
Te20 Cu12 Cu19 57.42(11) . . ?
Te8 Cu12 Cu19 110.72(15) . . ?
Cu14 Cu12 Cu19 58.20(13) . . ?
Cu4 Cu12 Te14 71.36(14) . . ?
Cu22 Cu12 Te14 116.11(15) . . ?
Cu10 Cu12 Te14 61.53(12) . . ?
Te20 Cu12 Te14 132.45(15) . . ?
Te8 Cu12 Te14 92.09(13) . . ?
Cu14 Cu12 Te14 103.93(16) . . ?
Cu19 Cu12 Te14 76.77(13) . . ?
Cu4 Cu12 Cu18 112.26(17) . . ?
Cu22 Cu12 Cu18 66.81(13) . . ?
Cu10 Cu12 Cu18 58.30(12) . . ?
Te20 Cu12 Cu18 85.52(12) . . ?
Te8 Cu12 Cu18 145.14(17) . . ?
Cu14 Cu12 Cu18 112.34(16) . . ?
Cu19 Cu12 Cu18 54.50(12) . . ?
Te14 Cu12 Cu18 55.37(10) . . ?
Cu4 Cu12 Te15 57.83(12) . . ?
Cu22 Cu12 Te15 58.54(12) . . ?
Cu10 Cu12 Te15 55.95(11) . . ?
Te20 Cu12 Te15 102.98(13) . . ?
Te8 Cu12 Te15 97.88(12) . . ?
Cu14 Cu12 Te15 138.05(16) . . ?
Cu19 Cu12 Te15 149.95(15) . . ?
Te14 Cu12 Te15 112.18(13) . . ?
Cu18 Cu12 Te15 105.56(13) . . ?
Cu15 Cu13 Te16 167.3(2) . . ?
Cu15 Cu13 Cu11 127.72(19) . . ?
Te16 Cu13 Cu11 60.47(12) . . ?
Cu15 Cu13 Te6 61.05(13) . . ?
Te16 Cu13 Te6 118.86(15) . . ?
Cu11 Cu13 Te6 146.0(2) . . ?
Cu15 Cu13 Cu23 108.44(18) . . ?
Te16 Cu13 Cu23 63.60(13) . . ?
Cu11 Cu13 Cu23 68.89(15) . . ?
Te6 Cu13 Cu23 144.3(2) . . ?
Cu15 Cu13 Cu5 119.72(18) . . ?
Te16 Cu13 Cu5 64.73(14) . . ?
Cu11 Cu13 Cu5 95.86(18) . . ?
Te6 Cu13 Cu5 60.20(13) . . ?
Cu23 Cu13 Cu5 126.8(2) . . ?
Cu15 Cu13 Cu18 75.37(15) . . ?
Te16 Cu13 Cu18 106.10(15) . . ?
Cu11 Cu13 Cu18 58.67(13) . . ?
Te6 Cu13 Cu18 135.03(18) . . ?
Cu23 Cu13 Cu18 58.48(13) . . ?
Cu5 Cu13 Cu18 152.0(2) . . ?
Cu15 Cu13 Te14 65.58(14) . . ?
Te16 Cu13 Te14 125.98(16) . . ?
Cu11 Cu13 Te14 68.26(13) . . ?
Te6 Cu13 Te14 94.31(14) . . ?
Cu23 Cu13 Te14 112.75(15) . . ?
Cu5 Cu13 Te14 106.81(17) . . ?
Cu18 Cu13 Te14 55.42(10) . . ?
Cu15 Cu13 Te19 56.46(12) . . ?
Te16 Cu13 Te19 113.22(15) . . ?
Cu11 Cu13 Te19 108.69(15) . . ?
Te6 Cu13 Te19 102.32(14) . . ?
Cu23 Cu13 Te19 53.08(11) . . ?
Cu5 Cu13 Te19 150.39(18) . . ?
Cu18 Cu13 Te19 57.34(11) . . ?
Te14 Cu13 Te19 97.71(12) . . ?
P4 Cu14 Cu19 133.1(4) . . ?
P4 Cu14 Te8 112.9(4) . . ?
Cu19 Cu14 Te8 113.69(17) . . ?
P4 Cu14 Te7 108.7(4) . . ?
Cu19 Cu14 Te7 59.58(12) . . ?
Te8 Cu14 Te7 108.96(16) . . ?
P4 Cu14 Cu12 147.9(4) . . ?
Cu19 Cu14 Cu12 60.96(13) . . ?
Te8 Cu14 Cu12 59.92(12) . . ?
Te7 Cu14 Cu12 102.88(15) . . ?
P4 Cu14 Te20 103.5(4) . . ?
Cu19 Cu14 Te20 56.05(11) . . ?
Te8 Cu14 Te20 108.97(15) . . ?
Te7 Cu14 Te20 113.78(14) . . ?
Cu12 Cu14 Te20 57.15(11) . . ?
Cu13 Cu15 Te7 156.7(2) . . ?
Cu13 Cu15 Cu19 104.46(18) . . ?
Te7 Cu15 Cu19 61.57(12) . . ?
Cu13 Cu15 Te6 61.04(13) . . ?
Te7 Cu15 Te6 129.98(16) . . ?
Cu19 Cu15 Te6 164.7(2) . . ?
Cu13 Cu15 Te19 71.93(14) . . ?
Te7 Cu15 Te19 112.02(15) . . ?
Cu19 Cu15 Te19 62.41(12) . . ?
Te6 Cu15 Te19 113.46(15) . . ?
Cu13 Cu15 Te14 61.91(14) . . ?
Te7 Cu15 Te14 95.48(14) . . ?
Cu19 Cu15 Te14 75.52(14) . . ?
Te6 Cu15 Te14 92.22(13) . . ?
Te19 Cu15 Te14 104.75(14) . . ?
Cu17 Cu16 Cu6 73.33(15) . . ?
Cu17 Cu16 Te18 93.80(14) . . ?
Cu6 Cu16 Te18 163.02(19) . . ?
Cu17 Cu16 Cu24 59.34(13) . . ?
Cu6 Cu16 Cu24 117.20(18) . . ?
Te18 Cu16 Cu24 62.08(12) . . ?
Cu17 Cu16 Cu7 123.55(18) . . ?
Cu6 Cu16 Cu7 112.21(17) . . ?
Te18 Cu16 Cu7 65.34(13) . . ?
Cu24 Cu16 Cu7 127.37(18) . . ?
Cu17 Cu16 Te4 124.46(15) . . ?
Cu6 Cu16 Te4 59.22(12) . . ?
Te18 Cu16 Te4 124.55(15) . . ?
Cu24 Cu16 Te4 169.59(18) . . ?
Cu7 Cu16 Te4 60.27(12) . . ?
Cu17 Cu16 Te17 63.51(12) . . ?
Cu6 Cu16 Te17 61.05(12) . . ?
Te18 Cu16 Te17 123.52(14) . . ?
Cu24 Cu16 Te17 61.95(12) . . ?
Cu7 Cu16 Te17 169.75(17) . . ?
Te4 Cu16 Te17 109.92(13) . . ?
Cu17 Cu16 Cu9 64.75(13) . . ?
Cu6 Cu16 Cu9 104.29(17) . . ?
Te18 Cu16 Cu9 59.43(11) . . ?
Cu24 Cu16 Cu9 91.09(15) . . ?
Cu7 Cu16 Cu9 59.46(13) . . ?
Te4 Cu16 Cu9 99.26(14) . . ?
Te17 Cu16 Cu9 128.26(15) . . ?
Cu16 Cu17 Te13 85.71(13) . . ?
Cu16 Cu17 Cu24 62.20(13) . . ?
Te13 Cu17 Cu24 145.51(17) . . ?
Cu16 Cu17 Te21 131.31(15) . . ?
Te13 Cu17 Te21 132.79(15) . . ?
Cu24 Cu17 Te21 71.47(13) . . ?
Cu16 Cu17 Cu20 119.13(17) . . ?
Te13 Cu17 Cu20 125.61(16) . . ?
Cu24 Cu17 Cu20 83.81(15) . . ?
Te21 Cu17 Cu20 67.02(12) . . ?
Cu16 Cu17 Cu10 153.58(18) . . ?
Te13 Cu17 Cu10 69.12(13) . . ?
Cu24 Cu17 Cu10 144.11(19) . . ?
Te21 Cu17 Cu10 74.40(13) . . ?
Cu20 Cu17 Cu10 72.89(15) . . ?
Cu16 Cu17 Cu11 118.52(16) . . ?
Te13 Cu17 Cu11 64.47(12) . . ?
Cu24 Cu17 Cu11 118.46(18) . . ?
Te21 Cu17 Cu11 71.23(13) . . ?
Cu20 Cu17 Cu11 122.01(17) . . ?
Cu10 Cu17 Cu11 58.18(13) . . ?
Cu16 Cu17 Cu8 104.15(17) . . ?
Te13 Cu17 Cu8 67.48(13) . . ?
Cu24 Cu17 Cu8 129.63(19) . . ?
Te21 Cu17 Cu8 116.83(15) . . ?
Cu20 Cu17 Cu8 60.04(14) . . ?
Cu10 Cu17 Cu8 59.52(14) . . ?
Cu11 Cu17 Cu8 110.55(17) . . ?
Cu16 Cu17 Te17 61.66(12) . . ?
Te13 Cu17 Te17 115.02(14) . . ?
Cu24 Cu17 Te17 62.17(12) . . ?
Te21 Cu17 Te17 109.15(12) . . ?
Cu20 Cu17 Te17 57.89(11) . . ?
Cu10 Cu17 Te17 121.36(15) . . ?
Cu11 Cu17 Te17 179.37(18) . . ?
Cu8 Cu17 Te17 68.84(13) . . ?
Cu16 Cu17 Cu9 60.98(13) . . ?
Te13 Cu17 Cu9 61.13(11) . . ?
Cu24 Cu17 Cu9 90.51(15) . . ?
Te21 Cu17 Cu9 107.33(15) . . ?
Cu20 Cu17 Cu9 173.02(17) . . ?
Cu10 Cu17 Cu9 110.14(16) . . ?
Cu11 Cu17 Cu9 57.55(12) . . ?
Cu8 Cu17 Cu9 126.94(16) . . ?
Te17 Cu17 Cu9 122.63(14) . . ?
Cu16 Cu17 Cu6 53.69(12) . . ?
Te13 Cu17 Cu6 60.44(11) . . ?
Cu24 Cu17 Cu6 104.23(16) . . ?
Te21 Cu17 Cu6 161.25(16) . . ?
Cu20 Cu17 Cu6 94.57(15) . . ?
Cu10 Cu17 Cu6 104.49(15) . . ?
Cu11 Cu17 Cu6 124.68(16) . . ?
Cu8 Cu17 Cu6 51.24(12) . . ?
Te17 Cu17 Cu6 54.85(11) . . ?
Cu9 Cu17 Cu6 90.75(14) . . ?
Cu19 Cu18 Te14 83.10(13) . . ?
Cu19 Cu18 Cu25 62.18(14) . . ?
Te14 Cu18 Cu25 143.95(17) . . ?
Cu19 Cu18 Te21 133.77(15) . . ?
Te14 Cu18 Te21 134.58(15) . . ?
Cu25 Cu18 Te21 73.97(13) . . ?
Cu19 Cu18 Cu11 153.94(18) . . ?
Te14 Cu18 Cu11 72.65(13) . . ?
Cu25 Cu18 Cu11 143.15(18) . . ?
Te21 Cu18 Cu11 72.05(13) . . ?
Cu19 Cu18 Cu23 118.91(17) . . ?
Te14 Cu18 Cu23 124.11(15) . . ?
Cu25 Cu18 Cu23 83.94(15) . . ?
Te21 Cu18 Cu23 67.06(12) . . ?
Cu11 Cu18 Cu23 70.04(14) . . ?
Cu19 Cu18 Cu10 118.88(16) . . ?
Te14 Cu18 Cu10 63.50(12) . . ?
Cu25 Cu18 Cu10 123.91(18) . . ?
Te21 Cu18 Cu10 73.88(13) . . ?
Cu11 Cu18 Cu10 58.15(13) . . ?
Cu23 Cu18 Cu10 122.21(17) . . ?
Cu19 Cu18 Cu13 101.92(17) . . ?
Te14 Cu18 Cu13 65.04(12) . . ?
Cu25 Cu18 Cu13 128.47(18) . . ?
Te21 Cu18 Cu13 117.03(15) . . ?
Cu11 Cu18 Cu13 59.43(13) . . ?
Cu23 Cu18 Cu13 60.51(14) . . ?
Cu10 Cu18 Cu13 106.94(16) . . ?
Cu19 Cu18 Te19 61.82(12) . . ?
Te14 Cu18 Te19 112.41(13) . . ?
Cu25 Cu18 Te19 60.84(12) . . ?
Te21 Cu18 Te19 109.27(12) . . ?
Cu11 Cu18 Te19 118.87(15) . . ?
Cu23 Cu18 Te19 57.32(11) . . ?
Cu10 Cu18 Te19 175.19(16) . . ?
Cu13 Cu18 Te19 68.48(13) . . ?
Cu19 Cu18 Cu12 61.07(13) . . ?
Te14 Cu18 Cu12 60.86(11) . . ?
Cu25 Cu18 Cu12 91.91(15) . . ?
Te21 Cu18 Cu12 109.04(15) . . ?
Cu11 Cu18 Cu12 112.30(16) . . ?
Cu23 Cu18 Cu12 174.95(17) . . ?
Cu10 Cu18 Cu12 58.08(12) . . ?
Cu13 Cu18 Cu12 124.53(16) . . ?
Te19 Cu18 Cu12 122.89(15) . . ?
Cu19 Cu18 Cu22 87.67(14) . . ?
Te14 Cu18 Cu22 109.70(14) . . ?
Cu25 Cu18 Cu22 62.40(13) . . ?
Te21 Cu18 Cu22 58.09(10) . . ?
Cu11 Cu18 Cu22 109.10(16) . . ?
Cu23 Cu18 Cu22 120.99(15) . . ?
Cu10 Cu18 Cu22 61.67(13) . . ?
Cu13 Cu18 Cu22 168.02(18) . . ?
Te19 Cu18 Cu22 123.00(13) . . ?
Cu12 Cu18 Cu22 54.21(12) . . ?
Cu18 Cu19 Cu15 77.57(16) . . ?
Cu18 Cu19 Te20 93.06(14) . . ?
Cu15 Cu19 Te20 167.50(19) . . ?
Cu18 Cu19 Cu25 59.99(13) . . ?
Cu15 Cu19 Cu25 118.36(18) . . ?
Te20 Cu19 Cu25 61.86(12) . . ?
Cu18 Cu19 Cu14 124.82(18) . . ?
Cu15 Cu19 Cu14 112.58(18) . . ?
Te20 Cu19 Cu14 65.97(14) . . ?
Cu25 Cu19 Cu14 127.83(19) . . ?
Cu18 Cu19 Te7 129.74(16) . . ?
Cu15 Cu19 Te7 59.18(12) . . ?
Te20 Cu19 Te7 124.58(15) . . ?
Cu25 Cu19 Te7 163.43(19) . . ?
Cu14 Cu19 Te7 60.92(13) . . ?
Cu18 Cu19 Cu12 64.43(13) . . ?
Cu15 Cu19 Cu12 107.79(18) . . ?
Te20 Cu19 Cu12 60.21(12) . . ?
Cu25 Cu19 Cu12 92.61(16) . . ?
Cu14 Cu19 Cu12 60.85(14) . . ?
Te7 Cu19 Cu12 103.76(15) . . ?
Cu18 Cu19 Te19 63.85(12) . . ?
Cu15 Cu19 Te19 60.98(12) . . ?
Te20 Cu19 Te19 122.34(14) . . ?
Cu25 Cu19 Te19 60.89(12) . . ?
Cu14 Cu19 Te19 169.23(18) . . ?
Te7 Cu19 Te19 108.98(14) . . ?
Cu12 Cu19 Te19 128.28(16) . . ?
Cu22 Cu20 Cu17 102.20(17) . . ?
Cu22 Cu20 Te17 165.54(19) . . ?
Cu17 Cu20 Te17 64.42(12) . . ?
Cu22 Cu20 Te12 66.68(13) . . ?
Cu17 Cu20 Te12 135.41(18) . . ?
Te17 Cu20 Te12 118.22(15) . . ?
Cu22 Cu20 Cu8 107.40(18) . . ?
Cu17 Cu20 Cu8 61.05(13) . . ?
Te17 Cu20 Cu8 71.83(13) . . ?
Te12 Cu20 Cu8 162.47(19) . . ?
Cu22 Cu20 Te15 61.48(12) . . ?
Cu17 Cu20 Te15 101.58(14) . . ?
Te17 Cu20 Te15 124.46(15) . . ?
Te12 Cu20 Te15 108.51(14) . . ?
Cu8 Cu20 Te15 56.20(12) . . ?
Cu22 Cu20 Cu26 119.85(18) . . ?
Cu17 Cu20 Cu26 97.75(16) . . ?
Te17 Cu20 Cu26 59.94(12) . . ?
Te12 Cu20 Cu26 59.59(12) . . ?
Cu8 Cu20 Cu26 131.70(19) . . ?
Te15 Cu20 Cu26 159.79(17) . . ?
Cu22 Cu20 Te21 60.02(12) . . ?
Cu17 Cu20 Te21 56.46(11) . . ?
Te17 Cu20 Te21 106.12(14) . . ?
Te12 Cu20 Te21 82.99(12) . . ?
Cu8 Cu20 Te21 108.87(15) . . ?
Te15 Cu20 Te21 107.80(13) . . ?
Cu26 Cu20 Te21 87.77(14) . . ?
Cu23 Cu21 Te18 173.2(2) . . ?
Cu23 Cu21 Cu9 120.79(18) . . ?
Te18 Cu21 Cu9 60.15(12) . . ?
Cu23 Cu21 Cu27 115.23(18) . . ?
Te18 Cu21 Cu27 64.05(13) . . ?
Cu9 Cu21 Cu27 123.96(19) . . ?
Cu23 Cu21 Te16 63.11(13) . . ?
Te18 Cu21 Te16 113.00(15) . . ?
Cu9 Cu21 Te16 68.79(13) . . ?
Cu27 Cu21 Te16 143.22(19) . . ?
Cu23 Cu21 Te21 65.43(13) . . ?
Te18 Cu21 Te21 121.22(17) . . ?
Cu9 Cu21 Te21 107.88(16) . . ?
Cu27 Cu21 Te21 95.98(15) . . ?
Te16 Cu21 Te21 113.39(14) . . ?
Cu23 Cu21 Cu11 67.67(14) . . ?
Te18 Cu21 Cu11 115.53(16) . . ?
Cu9 Cu21 Cu11 57.67(13) . . ?
Cu27 Cu21 Cu11 160.1(2) . . ?
Te16 Cu21 Cu11 56.58(11) . . ?
Te21 Cu21 Cu11 66.63(12) . . ?
Cu23 Cu21 Te10 58.04(11) . . ?
Te18 Cu21 Te10 119.58(15) . . ?
Cu9 Cu21 Te10 169.2(2) . . ?
Cu27 Cu21 Te10 58.10(12) . . ?
Te16 Cu21 Te10 103.20(14) . . ?
Te21 Cu21 Te10 81.71(11) . . ?
Cu11 Cu21 Te10 124.73(16) . . ?
Cu23 Cu21 Cu24 128.01(19) . . ?
Te18 Cu21 Cu24 58.06(12) . . ?
Cu9 Cu21 Cu24 86.84(16) . . ?
Cu27 Cu21 Cu24 58.99(13) . . ?
Te16 Cu21 Cu24 153.90(17) . . ?
Te21 Cu21 Cu24 64.28(12) . . ?
Cu11 Cu21 Cu24 102.92(17) . . ?
Te10 Cu21 Cu24 102.10(14) . . ?
Cu20 Cu22 Te20 170.4(2) . . ?
Cu20 Cu22 Cu12 120.11(18) . . ?
Te20 Cu22 Cu12 61.04(12) . . ?
Cu20 Cu22 Cu28 115.09(18) . . ?
Te20 Cu22 Cu28 63.67(13) . . ?
Cu12 Cu22 Cu28 124.54(19) . . ?
Cu20 Cu22 Te21 65.57(13) . . ?
Te20 Cu22 Te21 123.73(16) . . ?
Cu12 Cu22 Te21 109.25(16) . . ?
Cu28 Cu22 Te21 97.28(15) . . ?
Cu20 Cu22 Te15 63.58(13) . . ?
Te20 Cu22 Te15 111.01(14) . . ?
Cu12 Cu22 Te15 66.56(12) . . ?
Cu28 Cu22 Te15 142.08(19) . . ?
Te21 Cu22 Te15 113.52(14) . . ?
Cu20 Cu22 Te12 57.75(12) . . ?
Te20 Cu22 Te12 118.77(15) . . ?
Cu12 Cu22 Te12 167.51(19) . . ?
Cu28 Cu22 Te12 57.96(13) . . ?
Te21 Cu22 Te12 81.53(11) . . ?
Te15 Cu22 Te12 103.77(14) . . ?
Cu20 Cu22 Cu25 130.39(19) . . ?
Te20 Cu22 Cu25 58.02(12) . . ?
Cu12 Cu22 Cu25 88.04(16) . . ?
Cu28 Cu22 Cu25 58.79(14) . . ?
Te21 Cu22 Cu25 66.79(12) . . ?
Te15 Cu22 Cu25 153.59(17) . . ?
Te12 Cu22 Cu25 102.36(14) . . ?
Cu20 Cu22 Cu10 68.55(14) . . ?
Te20 Cu22 Cu10 115.76(16) . . ?
Cu12 Cu22 Cu10 56.66(13) . . ?
Cu28 Cu22 Cu10 162.3(2) . . ?
Te21 Cu22 Cu10 67.80(12) . . ?
Te15 Cu22 Cu10 55.62(11) . . ?
Te12 Cu22 Cu10 125.45(16) . . ?
Cu25 Cu22 Cu10 104.99(16) . . ?
Cu20 Cu22 Cu18 106.11(16) . . ?
Te20 Cu22 Cu18 82.74(13) . . ?
Cu12 Cu22 Cu18 58.98(12) . . ?
Cu28 Cu22 Cu18 110.44(17) . . ?
Te21 Cu22 Cu18 53.53(10) . . ?
Te15 Cu22 Cu18 105.67(14) . . ?
Te12 Cu22 Cu18 133.19(15) . . ?
Cu25 Cu22 Cu18 51.75(11) . . ?
Cu10 Cu22 Cu18 53.35(12) . . ?
Cu21 Cu23 Te19 166.59(19) . . ?
Cu21 Cu23 Cu18 102.91(17) . . ?
Te19 Cu23 Cu18 64.66(12) . . ?
Cu21 Cu23 Te10 66.63(13) . . ?
Te19 Cu23 Te10 117.87(14) . . ?
Cu18 Cu23 Te10 135.09(17) . . ?
Cu21 Cu23 Cu13 107.69(17) . . ?
Te19 Cu23 Cu13 71.56(13) . . ?
Cu18 Cu23 Cu13 61.02(13) . . ?
Te10 Cu23 Cu13 162.97(19) . . ?
Cu21 Cu23 Te16 61.65(12) . . ?
Te19 Cu23 Te16 124.17(15) . . ?
Cu18 Cu23 Te16 103.01(14) . . ?
Te10 Cu23 Te16 108.13(14) . . ?
Cu13 Cu23 Te16 56.94(12) . . ?
Cu21 Cu23 Te21 60.60(13) . . ?
Te19 Cu23 Te21 106.51(14) . . ?
Cu18 Cu23 Te21 56.10(11) . . ?
Te10 Cu23 Te21 83.33(12) . . ?
Cu13 Cu23 Te21 108.36(15) . . ?
Te16 Cu23 Te21 108.66(13) . . ?
Cu21 Cu23 Cu29 120.27(17) . . ?
Te19 Cu23 Cu29 59.68(12) . . ?
Cu18 Cu23 Cu29 97.79(16) . . ?
Te10 Cu23 Cu29 59.44(11) . . ?
Cu13 Cu23 Cu29 131.17(18) . . ?
Te16 Cu23 Cu29 158.05(17) . . ?
Te21 Cu23 Cu29 88.70(14) . . ?
Cu21 Cu23 Cu11 60.06(13) . . ?
Te19 Cu23 Cu11 112.02(14) . . ?
Cu18 Cu23 Cu11 54.72(12) . . ?
Te10 Cu23 Cu11 125.68(16) . . ?
Cu13 Cu23 Cu11 54.75(13) . . ?
Te16 Cu23 Cu11 54.03(10) . . ?
Te21 Cu23 Cu11 62.66(11) . . ?
Cu29 Cu23 Cu11 147.69(18) . . ?
Cu17 Cu24 Te9 145.63(19) . . ?
Cu17 Cu24 Cu16 58.46(12) . . ?
Te9 Cu24 Cu16 154.76(19) . . ?
Cu17 Cu24 Te18 90.67(13) . . ?
Te9 Cu24 Te18 114.93(15) . . ?
Cu16 Cu24 Te18 57.88(11) . . ?
Cu17 Cu24 Cu27 125.03(19) . . ?
Te9 Cu24 Cu27 58.70(12) . . ?
Cu16 Cu24 Cu27 119.78(18) . . ?
Te18 Cu24 Cu27 61.91(13) . . ?
Cu17 Cu24 Te17 62.78(12) . . ?
Te9 Cu24 Te17 116.86(15) . . ?
Cu16 Cu24 Te17 60.78(12) . . ?
Te18 Cu24 Te17 118.20(14) . . ?
Cu27 Cu24 Te17 171.82(18) . . ?
Cu17 Cu24 Cu26 101.26(17) . . ?
Te9 Cu24 Cu26 59.74(12) . . ?
Cu16 Cu24 Cu26 119.28(19) . . ?
Te18 Cu24 Cu26 163.44(19) . . ?
Cu27 Cu24 Cu26 117.80(17) . . ?
Te17 Cu24 Cu26 59.45(13) . . ?
Cu17 Cu24 Cu21 68.63(14) . . ?
Te9 Cu24 Cu21 106.40(16) . . ?
Cu16 Cu24 Cu21 89.07(15) . . ?
Te18 Cu24 Cu21 55.14(11) . . ?
Cu27 Cu24 Cu21 56.51(14) . . ?
Te17 Cu24 Cu21 131.01(15) . . ?
Cu26 Cu24 Cu21 140.19(19) . . ?
Cu17 Cu24 Te21 54.88(11) . . ?
Te9 Cu24 Te21 93.45(13) . . ?
Cu16 Cu24 Te21 111.79(14) . . ?
Te18 Cu24 Te21 109.58(14) . . ?
Cu27 Cu24 Te21 88.70(15) . . ?
Te17 Cu24 Te21 98.64(12) . . ?
Cu26 Cu24 Te21 86.78(14) . . ?
Cu21 Cu24 Te21 55.34(11) . . ?
Cu18 Cu25 Te11 141.95(19) . . ?
Cu18 Cu25 Cu19 57.83(12) . . ?
Te11 Cu25 Cu19 159.50(19) . . ?
Cu18 Cu25 Te20 89.44(13) . . ?
Te11 Cu25 Te20 116.65(15) . . ?
Cu19 Cu25 Te20 58.04(12) . . ?
Cu18 Cu25 Te19 63.33(12) . . ?
Te11 Cu25 Te19 117.34(15) . . ?
Cu19 Cu25 Te19 61.39(12) . . ?
Te20 Cu25 Te19 119.05(14) . . ?
Cu18 Cu25 Cu28 122.51(19) . . ?
Te11 Cu25 Cu28 59.32(13) . . ?
Cu19 Cu25 Cu28 119.70(18) . . ?
Te20 Cu25 Cu28 61.66(13) . . ?
Te19 Cu25 Cu28 174.03(18) . . ?
Cu18 Cu25 Cu29 101.53(16) . . ?
Te11 Cu25 Cu29 59.03(12) . . ?
Cu19 Cu25 Cu29 120.45(18) . . ?
Te20 Cu25 Cu29 165.59(19) . . ?
Te19 Cu25 Cu29 59.76(12) . . ?
Cu28 Cu25 Cu29 117.87(17) . . ?
Cu18 Cu25 Cu22 65.84(14) . . ?
Te11 Cu25 Cu22 105.55(16) . . ?
Cu19 Cu25 Cu22 87.42(15) . . ?
Te20 Cu25 Cu22 54.86(11) . . ?
Te19 Cu25 Cu22 128.89(15) . . ?
Cu28 Cu25 Cu22 56.80(14) . . ?
Cu29 Cu25 Cu22 138.44(19) . . ?
Cu18 Cu25 Te21 53.21(11) . . ?
Te11 Cu25 Te21 90.90(13) . . ?
Cu19 Cu25 Te21 109.60(14) . . ?
Te20 Cu25 Te21 107.99(14) . . ?
Te19 Cu25 Te21 97.31(12) . . ?
Cu28 Cu25 Te21 87.84(15) . . ?
Cu29 Cu25 Te21 86.18(14) . . ?
Cu22 Cu25 Te21 53.93(11) . . ?
P5 Cu26 Te9 108.9(3) . . ?
P5 Cu26 Te12 112.1(3) . . ?
Te9 Cu26 Te12 106.75(17) . . ?
P5 Cu26 Te17 103.6(3) . . ?
Te9 Cu26 Te17 115.11(16) . . ?
Te12 Cu26 Te17 110.38(14) . . ?
P5 Cu26 Cu24 135.9(3) . . ?
Te9 Cu26 Cu24 57.13(12) . . ?
Te12 Cu26 Cu24 112.00(17) . . ?
Te17 Cu26 Cu24 60.23(12) . . ?
P5 Cu26 Cu20 132.0(3) . . ?
Te9 Cu26 Cu20 119.05(17) . . ?
Te12 Cu26 Cu20 56.03(11) . . ?
Te17 Cu26 Cu20 55.47(11) . . ?
Cu24 Cu26 Cu20 75.60(14) . . ?
P6 Cu27 Te9 115.8(4) . . ?
P6 Cu27 Cu21 130.6(4) . . ?
Te9 Cu27 Cu21 112.23(17) . . ?
P6 Cu27 Te10 110.7(4) . . ?
Te9 Cu27 Te10 106.48(16) . . ?
Cu21 Cu27 Te10 64.00(13) . . ?
P6 Cu27 Cu24 138.2(4) . . ?
Te9 Cu27 Cu24 57.64(12) . . ?
Cu21 Cu27 Cu24 64.50(14) . . ?
Te10 Cu27 Cu24 110.39(16) . . ?
P6 Cu27 Te18 95.9(3) . . ?
Te9 Cu27 Te18 110.17(16) . . ?
Cu21 Cu27 Te18 56.40(12) . . ?
Te10 Cu27 Te18 117.93(15) . . ?
Cu24 Cu27 Te18 57.70(12) . . ?
P7 Cu28 Te11 114.9(4) . . ?
P7 Cu28 Te12 111.8(4) . . ?
Te11 Cu28 Te12 104.49(17) . . ?
P7 Cu28 Cu22 133.7(4) . . ?
Te11 Cu28 Cu22 110.28(16) . . ?
Te12 Cu28 Cu22 63.98(13) . . ?
P7 Cu28 Cu25 136.9(4) . . ?
Te11 Cu28 Cu25 57.51(12) . . ?
Te12 Cu28 Cu25 110.92(16) . . ?
Cu22 Cu28 Cu25 64.41(14) . . ?
P7 Cu28 Te20 97.3(3) . . ?
Te11 Cu28 Te20 111.36(16) . . ?
Te12 Cu28 Te20 117.34(16) . . ?
Cu22 Cu28 Te20 56.12(12) . . ?
Cu25 Cu28 Te20 57.74(12) . . ?
P8 Cu29 Te11 110.6(3) . . ?
P8 Cu29 Te19 104.2(3) . . ?
Te11 Cu29 Te19 115.12(15) . . ?
P8 Cu29 Te10 112.3(3) . . ?
Te11 Cu29 Te10 105.28(16) . . ?
Te19 Cu29 Te10 109.54(14) . . ?
P8 Cu29 Cu25 135.1(3) . . ?
Te11 Cu29 Cu25 57.36(12) . . ?
Te19 Cu29 Cu25 59.15(11) . . ?
Te10 Cu29 Cu25 112.63(16) . . ?
P8 Cu29 Cu23 132.0(3) . . ?
Te11 Cu29 Cu23 117.41(17) . . ?
Te19 Cu29 Cu23 54.84(10) . . ?
Te10 Cu29 Cu23 55.76(11) . . ?
Cu25 Cu29 Cu23 75.63(13) . . ?
C77 P1 C73 104(2) . . ?
C77 P1 C75 103(2) . . ?
C73 P1 C75 98.6(19) . . ?
C77 P1 Cu2 121.1(16) . . ?
C73 P1 Cu2 111.1(14) . . ?
C75 P1 Cu2 115.6(16) . . ?
C81 P2 C79 102(4) . . ?
C81 P2 C83 72(7) . . ?
C79 P2 C83 147(6) . . ?
C81 P2 C84 95(4) . . ?
C79 P2 C84 105(4) . . ?
C83 P2 C84 45(2) . . ?
C81 P2 Cu5 112(3) . . ?
C79 P2 Cu5 129(3) . . ?
C83 P2 Cu5 82(7) . . ?
C84 P2 Cu5 109(3) . . ?
C87 P3 C89 106(3) . . ?
C87 P3 C85 107(3) . . ?
C89 P3 C85 97(3) . . ?
C87 P3 Cu7 116.6(15) . . ?
C89 P3 Cu7 114(2) . . ?
C85 P3 Cu7 115(3) . . ?
C91A P4 C91 36(5) . . ?
C91A P4 C93 96(5) . . ?
C91 P4 C93 122(3) . . ?
C91A P4 C95A 79(7) . . ?
C91 P4 C95A 44(6) . . ?
C93 P4 C95A 150(7) . . ?
C91A P4 C95 127(4) . . ?
C91 P4 C95 99(4) . . ?
C93 P4 C95 91(3) . . ?
C95A P4 C95 70(7) . . ?
C91A P4 Cu14 115(3) . . ?
C91 P4 Cu14 115(3) . . ?
C93 P4 Cu14 114.9(17) . . ?
C95A P4 Cu14 94(6) . . ?
C95 P4 Cu14 109(3) . . ?
C97 P5 C99 98(2) . . ?
C97 P5 C101 107(2) . . ?
C99 P5 C101 100(2) . . ?
C97 P5 Cu26 113.9(17) . . ?
C99 P5 Cu26 120(2) . . ?
C101 P5 Cu26 115.5(14) . . ?
C105 P6 C103 102(3) . . ?
C105 P6 C107 101(3) . . ?
C103 P6 C107 105(4) . . ?
C105 P6 Cu27 118.2(16) . . ?
C103 P6 Cu27 115.2(19) . . ?
C107 P6 Cu27 114(3) . . ?
C109 P7 C111 104(2) . . ?
C109 P7 C113 109(3) . . ?
C111 P7 C113 102(2) . . ?
C109 P7 Cu28 114.5(14) . . ?
C111 P7 Cu28 116.4(16) . . ?
C113 P7 Cu28 110.4(18) . . ?
C115 P8 C117 102(2) . . ?
C115 P8 C119 105(3) . . ?
C117 P8 C119 105(3) . . ?
C115 P8 Cu29 123.0(18) . . ?
C117 P8 Cu29 112.9(19) . . ?
C119 P8 Cu29 106.7(19) . . ?
C2 C1 C6 120.0 . . ?
C2 C1 Te1 118.7(16) . . ?
C6 C1 Te1 121.3(16) . . ?
C1 C2 C3 120.0 . . ?
C4 C3 C2 120.0 . . ?
C5 C4 C3 120.0 . . ?
C4 C5 C6 120.0 . . ?
C5 C6 C1 120.0 . . ?
C8 C7 C12 120.0 . . ?
C8 C7 Te2 120.9(15) . . ?
C12 C7 Te2 118.9(15) . . ?
C7 C8 C9 120.0 . . ?
C10 C9 C8 120.0 . . ?
C9 C10 C11 120.0 . . ?
C12 C11 C10 120.0 . . ?
C11 C12 C7 120.0 . . ?
C14 C13 C18 120.0 . . ?
C14 C13 Te3 121.7(15) . . ?
C18 C13 Te3 118.1(15) . . ?
C15 C14 C13 120.0 . . ?
C14 C15 C16 120.0 . . ?
C17 C16 C15 120.0 . . ?
C16 C17 C18 120.0 . . ?
C17 C18 C13 120.0 . . ?
C20 C19 C24 120.0 . . ?
C20 C19 Te4 119.8(16) . . ?
C24 C19 Te4 119.9(15) . . ?
C21 C20 C19 120.0 . . ?
C20 C21 C22 120.0 . . ?
C23 C22 C21 120.0 . . ?
C22 C23 C24 120.0 . . ?
C23 C24 C19 120.0 . . ?
C26 C25 C30 120.0 . . ?
C26 C25 Te5 116.5(14) . . ?
C30 C25 Te5 123.5(14) . . ?
C27 C26 C25 120.0 . . ?
C26 C27 C28 120.0 . . ?
C29 C28 C27 120.0 . . ?
C28 C29 C30 120.0 . . ?
C29 C30 C25 120.0 . . ?
C32 C31 C36 120.0 . . ?
C32 C31 Te6 119.7(15) . . ?
C36 C31 Te6 120.3(15) . . ?
C33 C32 C31 120.0 . . ?
C34 C33 C32 120.0 . . ?
C33 C34 C35 120.0 . . ?
C36 C35 C34 120.0 . . ?
C35 C36 C31 120.0 . . ?
C38 C37 C42 120.0 . . ?
C38 C37 Te7 122.0(13) . . ?
C42 C37 Te7 117.9(13) . . ?
C39 C38 C37 120.0 . . ?
C38 C39 C40 120.0 . . ?
C41 C40 C39 120.0 . . ?
C40 C41 C42 120.0 . . ?
C41 C42 C37 120.0 . . ?
C44 C43 C48 120.0 . . ?
C44 C43 Te8 119.3(13) . . ?
C48 C43 Te8 120.7(13) . . ?
C45 C44 C43 120.0 . . ?
C44 C45 C46 120.0 . . ?
C47 C46 C45 120.0 . . ?
C46 C47 C48 120.0 . . ?
C47 C48 C43 120.0 . . ?
C50 C49 C54 120.0 . . ?
C50 C49 Te9 121.4(15) . . ?
C54 C49 Te9 118.5(15) . . ?
C49 C50 C51 120.0 . . ?
C52 C51 C50 120.0 . . ?
C51 C52 C53 120.0 . . ?
C54 C53 C52 120.0 . . ?
C53 C54 C49 120.0 . . ?
C56 C55 C60 120.0 . . ?
C56 C55 Te10 120.6(12) . . ?
C60 C55 Te10 119.4(12) . . ?
C57 C56 C55 120.0 . . ?
C58 C57 C56 120.0 . . ?
C57 C58 C59 120.0 . . ?
C58 C59 C60 120.0 . . ?
C59 C60 C55 120.0 . . ?
C62 C61 C66 120.0 . . ?
C62 C61 Te11 118.0(14) . . ?
C66 C61 Te11 122.0(14) . . ?
C61 C62 C63 120.0 . . ?
C64 C63 C62 120.0 . . ?
C63 C64 C65 120.0 . . ?
C66 C65 C64 120.0 . . ?
C65 C66 C61 120.0 . . ?
C68 C67 C72 120.0 . . ?
C68 C67 Te12 118.9(16) . . ?
C72 C67 Te12 121.1(16) . . ?
C69 C68 C67 120.0 . . ?
C68 C69 C70 120.0 . . ?
C71 C70 C69 120.0 . . ?
C70 C71 C72 120.0 . . ?
C71 C72 C67 120.0 . . ?
C74 C73 P1 123(4) . . ?
C76 C75 P1 108(3) . . ?
C78 C77 P1 106(3) . . ?
C80 C79 P2 95(4) . . ?
C82 C81 P2 104(5) . . ?
C84 C83 P2 77(5) . . ?
C83 C84 P2 58(3) . . ?
C86 C85 P3 137(8) . . ?
C88 C87 P3 108(3) . . ?
C90 C89 P3 103(3) . . ?
C92 C91 P4 87(6) . . ?
C92 C91A P4 87(6) . . ?
C91 C92 C91A 44(6) . . ?
C94 C93 P4 108(3) . . ?
C96 C95 P4 92(9) . . ?
C96A C95A P4 163(10) . . ?
C98 C97 P5 109(3) . . ?
C100 C99 P5 103(4) . . ?
C102 C101 P5 116(3) . . ?
C104 C103 P6 115(3) . . ?
C106 C105 P6 113(4) . . ?
C108 C107 P6 111(4) . . ?
C110 C109 P7 115(3) . . ?
C112 C111 P7 113(3) . . ?
C114 C113 P7 110(6) . . ?
C116 C115 P8 104(4) . . ?
C118 C117 P8 110(3) . . ?
C120 C119 P8 113(5) . . ?
C127 P9 C121 109.1(17) . . ?
C127 P9 C123 122(3) . . ?
C121 P9 C123 106(3) . . ?
C127 P9 C125 121(3) . . ?
C121 P9 C125 78(3) . . ?
C123 P9 C125 110(3) . . ?
C122 C121 P9 109(3) . . ?
C124 C123 P9 94(4) . . ?
C126 C125 P9 100(5) . . ?
C128 C127 C132 120.0 . . ?
C128 C127 P9 119.8(18) . . ?
C132 C127 P9 119.8(18) . . ?
C127 C128 C129 120.0 . . ?
C130 C129 C128 120.0 . . ?
C129 C130 C131 120.0 . . ?
C132 C131 C130 120.0 . . ?
C131 C132 C127 120.0 . . ?

loop_
_geom_bond_atom_site_label_1
_geom_bond_atom_site_label_2
_geom_bond_distance
_geom_bond_site_symmetry_2
_geom_bond_publ_flag
Te1 C1 2.14(2) . ?
Te1 Cu4 2.554(4) . ?
Te1 Cu1 2.661(6) . ?
Te1 Cu2 2.687(5) . ?
Te2 C7 2.17(2) . ?
Te2 Cu3 2.563(4) . ?
Te2 Cu1 2.628(5) . ?
Te2 Cu5 2.683(5) . ?
Te3 C13 2.12(2) . ?
Te3 Cu6 2.588(4) . ?
Te3 Cu8 2.595(4) . ?
Te3 Cu2 2.641(4) . ?
Te4 C19 2.13(2) . ?
Te4 Cu6 2.561(4) . ?
Te4 Cu16 2.632(4) . ?
Te4 Cu7 2.642(4) . ?
Te5 C25 2.13(2) . ?
Te5 Cu3 2.644(5) . ?
Te5 Cu7 2.647(4) . ?
Te5 Cu9 2.662(4) . ?
Te6 C31 2.15(2) . ?
Te6 Cu13 2.606(4) . ?
Te6 Cu15 2.606(4) . ?
Te6 Cu5 2.642(5) . ?
Te7 C37 2.134(18) . ?
Te7 Cu15 2.560(4) . ?
Te7 Cu19 2.622(4) . ?
Te7 Cu14 2.657(5) . ?
Te8 C43 2.146(19) . ?
Te8 Cu4 2.625(5) . ?
Te8 Cu14 2.652(5) . ?
Te8 Cu12 2.669(4) . ?
Te9 C49 2.17(2) . ?
Te9 Cu24 2.591(4) . ?
Te9 Cu27 2.621(5) . ?
Te9 Cu26 2.665(5) . ?
Te10 C55 2.155(18) . ?
Te10 Cu23 2.623(4) . ?
Te10 Cu27 2.681(5) . ?
Te10 Cu29 2.732(5) . ?
Te10 Cu21 2.838(4) . ?
Te11 C61 2.14(2) . ?
Te11 Cu25 2.594(4) . ?
Te11 Cu29 2.641(5) . ?
Te11 Cu28 2.645(5) . ?
Te12 C67 2.16(2) . ?
Te12 Cu20 2.619(4) . ?
Te12 Cu28 2.682(5) . ?
Te12 Cu26 2.723(5) . ?
Te12 Cu22 2.843(4) . ?
Te13 Cu17 2.548(3) . ?
Te13 Cu1 2.580(5) . ?
Te13 Cu9 2.736(4) . ?
Te13 Cu11 2.759(4) . ?
Te13 Cu6 2.838(5) . ?
Te13 Cu8 2.886(5) . ?
Te13 Cu10 2.918(4) . ?
Te13 Cu3 3.080(5) . ?
Te14 Cu18 2.548(3) . ?
Te14 Cu1 2.569(5) . ?
Te14 Cu12 2.704(4) . ?
Te14 Cu10 2.730(4) . ?
Te14 Cu13 2.806(4) . ?
Te14 Cu15 2.896(5) . ?
Te14 Cu11 3.040(4) . ?
Te14 Cu4 3.074(5) . ?
Te15 Cu8 2.555(4) . ?
Te15 Cu10 2.633(4) . ?
Te15 Cu4 2.686(4) . ?
Te15 Cu22 2.741(4) . ?
Te15 Cu20 2.794(4) . ?
Te15 Cu2 2.811(4) . ?
Te15 Cu12 2.949(4) . ?
Te16 Cu13 2.583(4) . ?
Te16 Cu11 2.612(4) . ?
Te16 Cu3 2.640(4) . ?
Te16 Cu21 2.724(4) . ?
Te16 Cu23 2.761(4) . ?
Te16 Cu5 2.808(5) . ?
Te16 Cu9 3.034(4) . ?
Te17 Cu20 2.597(4) . ?
Te17 Cu6 2.679(4) . ?
Te17 Cu16 2.719(4) . ?
Te17 Cu26 2.728(4) . ?
Te17 Cu24 2.750(4) . ?
Te17 Cu17 2.765(4) . ?
Te17 Cu8 3.061(4) . ?
Te18 Cu16 2.562(4) . ?
Te18 Cu21 2.585(4) . ?
Te18 Cu9 2.622(4) . ?
Te18 Cu24 2.673(4) . ?
Te18 Cu27 2.790(4) . ?
Te18 Cu7 2.804(4) . ?
Te19 Cu23 2.580(4) . ?
Te19 Cu15 2.684(4) . ?
Te19 Cu25 2.707(4) . ?
Te19 Cu19 2.720(4) . ?
Te19 Cu29 2.724(4) . ?
Te19 Cu18 2.770(4) . ?
Te19 Cu13 3.061(4) . ?
Te20 Cu19 2.563(4) . ?
Te20 Cu22 2.568(4) . ?
Te20 Cu12 2.640(4) . ?
Te20 Cu25 2.664(4) . ?
Te20 Cu28 2.773(5) . ?
Te20 Cu14 2.822(5) . ?
Te21 Cu18 2.577(4) . ?
Te21 Cu17 2.589(4) . ?
Te21 Cu22 2.720(4) . ?
Te21 Cu21 2.739(4) . ?
Te21 Cu20 2.860(4) . ?
Te21 Cu23 2.860(4) . ?
Te21 Cu24 3.001(4) . ?
Te21 Cu11 3.035(4) . ?
Te21 Cu25 3.093(4) . ?
Te21 Cu10 3.135(4) . ?
Cu1 Cu10 2.965(6) . ?
Cu2 P1 2.272(10) . ?
Cu2 Cu8 2.662(5) . ?
Cu2 Cu4 2.736(6) . ?
Cu3 Cu9 2.532(5) . ?
Cu3 Cu11 2.651(5) . ?
Cu3 Cu5 2.724(6) . ?
Cu4 Cu12 2.563(5) . ?
Cu4 Cu10 2.640(5) . ?
Cu5 P2 2.241(11) . ?
Cu5 Cu13 2.661(5) . ?
Cu6 Cu8 2.479(5) . ?
Cu6 Cu16 2.549(5) . ?
Cu6 Cu17 3.030(5) . ?
Cu7 P3 2.232(11) . ?
Cu7 Cu16 2.630(5) . ?
Cu7 Cu9 2.654(5) . ?
Cu8 Cu10 2.603(5) . ?
Cu8 Cu20 2.621(5) . ?
Cu8 Cu17 2.647(5) . ?
Cu9 Cu11 2.623(5) . ?
Cu9 Cu21 2.646(5) . ?
Cu9 Cu16 2.720(5) . ?
Cu9 Cu17 2.814(5) . ?
Cu10 Cu11 2.538(5) . ?
Cu10 Cu17 2.596(5) . ?
Cu10 Cu12 2.631(5) . ?
Cu10 Cu18 2.638(5) . ?
Cu10 Cu22 2.894(6) . ?
Cu11 Cu18 2.583(5) . ?
Cu11 Cu13 2.604(5) . ?
Cu11 Cu17 2.623(5) . ?
Cu11 Cu21 2.786(5) . ?
Cu11 Cu23 2.974(5) . ?
Cu12 Cu22 2.629(5) . ?
Cu12 Cu14 2.692(5) . ?
Cu12 Cu19 2.695(5) . ?
Cu12 Cu18 2.778(5) . ?
Cu13 Cu15 2.523(5) . ?
Cu13 Cu23 2.654(5) . ?
Cu13 Cu18 2.668(5) . ?
Cu14 P4 2.251(11) . ?
Cu14 Cu19 2.620(5) . ?
Cu15 Cu19 2.562(5) . ?
Cu16 Cu17 2.525(5) . ?
Cu16 Cu24 2.621(5) . ?
Cu17 Cu24 2.549(4) . ?
Cu17 Cu20 2.591(5) . ?
Cu18 Cu19 2.507(5) . ?
Cu18 Cu25 2.564(4) . ?
Cu18 Cu23 2.600(5) . ?
Cu18 Cu22 2.979(5) . ?
Cu19 Cu25 2.619(5) . ?
Cu20 Cu22 2.554(5) . ?
Cu20 Cu26 2.847(5) . ?
Cu21 Cu23 2.543(5) . ?
Cu21 Cu27 2.675(5) . ?
Cu21 Cu24 2.895(6) . ?
Cu22 Cu28 2.685(5) . ?
Cu22 Cu25 2.894(6) . ?
Cu23 Cu29 2.871(5) . ?
Cu24 Cu27 2.749(5) . ?
Cu24 Cu26 2.752(5) . ?
Cu25 Cu28 2.744(5) . ?
Cu25 Cu29 2.760(5) . ?
Cu26 P5 2.264(10) . ?
Cu27 P6 2.250(9) . ?
Cu28 P7 2.261(10) . ?
Cu29 P8 2.230(10) . ?
P1 C77 1.877(18) . ?
P1 C73 1.879(18) . ?
P1 C75 1.880(18) . ?
P2 C81 1.877(19) . ?
P2 C79 1.877(19) . ?
P2 C83 1.878(19) . ?
P2 C84 2.14(12) . ?
P3 C87 1.876(18) . ?
P3 C89 1.883(18) . ?
P3 C85 1.887(19) . ?
P4 C91A 1.880(19) . ?
P4 C91 1.881(19) . ?
P4 C93 1.882(18) . ?
P4 C95A 1.882(19) . ?
P4 C95 1.886(18) . ?
P5 C97 1.878(18) . ?
P5 C99 1.879(18) . ?
P5 C101 1.880(18) . ?
P6 C105 1.881(18) . ?
P6 C103 1.882(18) . ?
P6 C107 1.887(19) . ?
P7 C109 1.878(18) . ?
P7 C111 1.880(18) . ?
P7 C113 1.882(18) . ?
P8 C115 1.868(18) . ?
P8 C117 1.889(18) . ?
P8 C119 1.891(18) . ?
C1 C2 1.3900 . ?
C1 C6 1.3900 . ?
C2 C3 1.3900 . ?
C3 C4 1.3900 . ?
C4 C5 1.3900 . ?
C5 C6 1.3900 . ?
C7 C8 1.3900 . ?
C7 C12 1.3900 . ?
C8 C9 1.3900 . ?
C9 C10 1.3900 . ?
C10 C11 1.3900 . ?
C11 C12 1.3900 . ?
C13 C14 1.3900 . ?
C13 C18 1.3900 . ?
C14 C15 1.3900 . ?
C15 C16 1.3900 . ?
C16 C17 1.3900 . ?
C17 C18 1.3900 . ?
C19 C20 1.3900 . ?
C19 C24 1.3900 . ?
C20 C21 1.3900 . ?
C21 C22 1.3900 . ?
C22 C23 1.3900 . ?
C23 C24 1.3900 . ?
C25 C26 1.3900 . ?
C25 C30 1.3900 . ?
C26 C27 1.3900 . ?
C27 C28 1.3900 . ?
C28 C29 1.3900 . ?
C29 C30 1.3900 . ?
C31 C32 1.3900 . ?
C31 C36 1.3900 . ?
C32 C33 1.3900 . ?
C33 C34 1.3900 . ?
C34 C35 1.3900 . ?
C35 C36 1.3900 . ?
C37 C38 1.3900 . ?
C37 C42 1.3900 . ?
C38 C39 1.3900 . ?
C39 C40 1.3900 . ?
C40 C41 1.3900 . ?
C41 C42 1.3900 . ?
C43 C44 1.3900 . ?
C43 C48 1.3900 . ?
C44 C45 1.3900 . ?
C45 C46 1.3900 . ?
C46 C47 1.3900 . ?
C47 C48 1.3900 . ?
C49 C50 1.3900 . ?
C49 C54 1.3900 . ?
C50 C51 1.3900 . ?
C51 C52 1.3900 . ?
C52 C53 1.3900 . ?
C53 C54 1.3900 . ?
C55 C56 1.3900 . ?
C55 C60 1.3900 . ?
C56 C57 1.3900 . ?
C57 C58 1.3900 . ?
C58 C59 1.3900 . ?
C59 C60 1.3900 . ?
C61 C62 1.3900 . ?
C61 C66 1.3900 . ?
C62 C63 1.3900 . ?
C63 C64 1.3900 . ?
C64 C65 1.3900 . ?
C65 C66 1.3900 . ?
C67 C68 1.3900 . ?
C67 C72 1.3900 . ?
C68 C69 1.3900 . ?
C69 C70 1.3900 . ?
C70 C71 1.3900 . ?
C71 C72 1.3900 . ?
C73 C74 1.56(2) . ?
C75 C76 1.56(2) . ?
C77 C78 1.56(2) . ?
C79 C80 1.56(2) . ?
C81 C82 1.55(2) . ?
C83 C84 1.56(2) . ?
C85 C86 1.56(2) . ?
C87 C88 1.55(2) . ?
C89 C90 1.55(2) . ?
C91 C92 1.56(2) . ?
C91A C92 1.56(2) . ?
C93 C94 1.56(2) . ?
C95 C96 1.56(2) . ?
C95A C96A 1.56(2) . ?
C97 C98 1.56(2) . ?
C99 C100 1.56(2) . ?
C101 C102 1.56(2) . ?
C103 C104 1.56(2) . ?
C105 C106 1.56(2) . ?
C107 C108 1.56(2) . ?
C109 C110 1.55(2) . ?
C111 C112 1.56(2) . ?
C113 C114 1.56(2) . ?
C115 C116 1.55(2) . ?
C117 C118 1.56(2) . ?
C119 C120 1.56(2) . ?
P9 C127 1.76(3) . ?
P9 C121 1.872(18) . ?
P9 C123 1.877(19) . ?
P9 C125 1.888(19) . ?
C121 C122 1.56(2) . ?
C123 C124 1.55(2) . ?
C125 C126 1.56(2) . ?
C127 C128 1.3900 . ?
C127 C132 1.3900 . ?
C128 C129 1.3900 . ?
C129 C130 1.3900 . ?
C130 C131 1.3900 . ?
C131 C132 1.3900 . ?
